data_4103227
loop_
_publ_author_name
'Sebastian Mirtschin'
'Adam Slabon-Turski'
'Rosario Scopelliti'
'Aldrik H. Velders'
'Kay Severin'

_publ_section_title
;
 A Coordination Cage with an Adaptable Cavity Size
;
_journal_name_full 'Journal of the American Chemical Society'
_journal_page_first 14004
_journal_page_last 14005
_journal_paper_doi 10.1021/ja1063789
_journal_volume 132
_journal_year 2010
_chemical_formula_moiety 'C48 H48 O12 Ru2, C6 H14, 2(C H Cl3)'
_chemical_formula_sum 'C56 H64 Cl6 O12 Ru2'
_chemical_formula_weight 1343.91
_chemical_name_systematic
; 
 ? 
;
_space_group_IT_number 14
_symmetry_cell_setting monoclinic
_symmetry_space_group_name_Hall '-P 2ybc'
_symmetry_space_group_name_H-M 'P 1 21/c 1'
_atom_sites_solution_hydrogens geom
_atom_sites_solution_primary direct
_atom_sites_solution_secondary difmap
_audit_creation_method SHELXL-97
_cell_angle_alpha 90.00
_cell_angle_beta 109.927(5)
_cell_angle_gamma 90.00
_cell_formula_units_Z 4
_cell_length_a 11.3446(5)
_cell_length_b 35.9037(10)
_cell_length_c 15.6188(7)
_cell_measurement_reflns_used 21671
_cell_measurement_temperature 140(2)
_cell_measurement_theta_max 27.4471
_cell_measurement_theta_min 2.8240
_cell_volume 5980.8(5)
_computing_cell_refinement
; 
CrysAlisPro, Oxford Diffraction Ltd., 
Version 1.171.33.41 (release 06-05-2009 CrysAlis171 .NET) 
(compiled May  6 2009,17:20:42) 
;
_computing_data_collection
; 
CrysAlisPro, Oxford Diffraction Ltd., 
Version 1.171.33.41 (release 06-05-2009 CrysAlis171 .NET) 
(compiled May  6 2009,17:20:42) 
;
_computing_data_reduction
; 
CrysAlisPro, Oxford Diffraction Ltd., 
Version 1.171.33.41 (release 06-05-2009 CrysAlis171 .NET) 
(compiled May  6 2009,17:20:42) 
;
_computing_molecular_graphics 'Bruker SHELXTL'
_computing_publication_material 'Bruker SHELXTL'
_computing_structure_refinement 'SHELXL-97 (Sheldrick, 1997)'
_computing_structure_solution 'SHELXS-97 (Sheldrick, 1990)'
_diffrn_ambient_temperature 140(2)
_diffrn_detector_area_resol_mean 8.2812
_diffrn_measured_fraction_theta_full 0.989
_diffrn_measured_fraction_theta_max 0.989
_diffrn_measurement_device_type 'Oxford Diffraction, KM4/Sapphire CCD'
_diffrn_measurement_method 'phi and omega scans'
_diffrn_radiation_monochromator graphite
_diffrn_radiation_source 'fine-focus sealed tube'
_diffrn_radiation_type MoK\a
_diffrn_radiation_wavelength 0.71073
_diffrn_reflns_av_R_equivalents 0.0248
_diffrn_reflns_av_sigmaI/netI 0.0199
_diffrn_reflns_limit_h_max 14
_diffrn_reflns_limit_h_min -14
_diffrn_reflns_limit_k_max 43
_diffrn_reflns_limit_k_min -44
_diffrn_reflns_limit_l_max 19
_diffrn_reflns_limit_l_min -19
_diffrn_reflns_number 53030
_diffrn_reflns_theta_full 26.37
_diffrn_reflns_theta_max 26.37
_diffrn_reflns_theta_min 2.83
_exptl_absorpt_coefficient_mu 0.831
_exptl_absorpt_correction_T_max 1.00000
_exptl_absorpt_correction_T_min 0.88500
_exptl_absorpt_correction_type multi-scan
_exptl_absorpt_process_details
; 
CrysAlisPro, Oxford Diffraction Ltd., 
Version 1.171.33.41 (release 06-05-2009 CrysAlis171 .NET) 
(compiled May  6 2009,17:20:42) 
empirical absorption correction using spherical harmonics, 
 implemented in SCALE3 ABSPACK scaling algorithm. 
;
_exptl_crystal_colour orange
_exptl_crystal_density_diffrn 1.493
_exptl_crystal_density_method 'not measured'
_exptl_crystal_description prismatic
_exptl_crystal_F_000 2744
_exptl_crystal_size_max 0.36
_exptl_crystal_size_mid 0.16
_exptl_crystal_size_min 0.11
_refine_diff_density_max 1.494
_refine_diff_density_min -1.017
_refine_diff_density_rms 0.103
_refine_ls_extinction_method none
_refine_ls_goodness_of_fit_ref 1.105
_refine_ls_hydrogen_treatment constr
_refine_ls_matrix_type full
_refine_ls_number_parameters 897
_refine_ls_number_reflns 12093
_refine_ls_number_restraints 528
_refine_ls_restrained_S_all 1.104
_refine_ls_R_factor_all 0.0656
_refine_ls_R_factor_gt 0.0569
_refine_ls_shift/su_max 0.003
_refine_ls_shift/su_mean 0.000
_refine_ls_structure_factor_coef Fsqd
_refine_ls_weighting_details 'calc w=1/[\s^2^(Fo^2^)+(0.0616P)^2^+21.8088P] where P=(Fo^2^+2Fc^2^)/3'
_refine_ls_weighting_scheme calc
_refine_ls_wR_factor_gt 0.1440
_refine_ls_wR_factor_ref 0.1485
_reflns_number_gt 10522
_reflns_number_total 12093
_reflns_threshold_expression >2sigma(I)
_cod_data_source_file ja1063789_si_001.cif
_cod_data_source_block sm484
_cod_original_cell_volume 5980.8(4)
_cod_original_sg_symbol_H-M 'P 21/c'
_cod_database_code 4103227

loop_
_symmetry_equiv_pos_as_xyz
'x, y, z'
'-x, y+1/2, -z+1/2'
'-x, -y, -z'
'x, -y-1/2, z-1/2'

loop_
_atom_site_label
_atom_site_type_symbol
_atom_site_fract_x
_atom_site_fract_y
_atom_site_fract_z
_atom_site_U_iso_or_equiv
_atom_site_adp_type
_atom_site_occupancy
_atom_site_symmetry_multiplicity
_atom_site_calc_flag
_atom_site_refinement_flags
_atom_site_disorder_assembly
_atom_site_disorder_group
Ru1 Ru 0.37672(3) 0.028492(9) 0.30307(3) 0.03166(11) Uani 1 1 d . B .
Ru2A Ru 0.53014(5) 0.27271(4) 0.73684(8) 0.0230(2) Uani 0.895(7) 1 d P A 1
O9A O 0.6197(3) 0.24059(11) 0.6686(3) 0.0281(9) Uani 0.895(7) 1 d P A 1
O10A O 0.8155(4) 0.23919(13) 0.7714(3) 0.0377(10) Uani 0.895(7) 1 d P A 1
Ru2B Ru 0.5245(6) 0.2585(6) 0.7595(8) 0.039(3) Uani 0.105(7) 1 d P A 2
O9B O 0.632(3) 0.2261(10) 0.708(2) 0.0281(9) Uani 0.105(7) 1 d P A 2
O10B O 0.802(4) 0.2514(13) 0.737(3) 0.0377(10) Uani 0.105(7) 1 d P A 2
O1 O 0.2934(3) 0.07962(8) 0.3009(3) 0.0409(8) Uani 1 1 d . B .
O2 O 0.0888(3) 0.06559(9) 0.2475(2) 0.0407(8) Uani 1 1 d . B .
O3 O 0.3886(3) 0.23035(9) 0.6765(2) 0.0330(7) Uani 1 1 d . . .
O4 O 0.4078(3) 0.27926(9) 0.6001(2) 0.0346(7) Uani 1 1 d . . .
O5 O -0.0155(3) 0.13275(9) 0.1654(2) 0.0398(8) Uani 1 1 d . B .
O6 O 0.1533(3) 0.28677(9) 0.4866(2) 0.0391(8) Uani 1 1 d . B .
O7 O 0.4955(3) 0.05269(8) 0.4284(2) 0.0302(6) Uani 1 1 d . B .
O8 O 0.5247(3) 0.06435(8) 0.3005(2) 0.0302(6) Uani 1 1 d . B .
O11 O 0.7881(3) 0.07152(9) 0.3660(2) 0.0344(7) Uani 1 1 d . B .
O12 O 0.9675(3) 0.23356(8) 0.6653(2) 0.0305(7) Uani 1 1 d . B .
C1 C 0.1762(4) 0.08724(12) 0.2805(3) 0.0279(9) Uani 1 1 d . . .
C2 C 0.1528(4) 0.12640(12) 0.3052(3) 0.0257(8) Uani 1 1 d . B .
C3 C 0.0521(4) 0.14849(12) 0.2471(3) 0.0278(9) Uani 1 1 d . . .
C4 C 0.0299(4) 0.18344(12) 0.2729(3) 0.0274(9) Uani 1 1 d . B .
H4 H -0.0370 0.1972 0.2349 0.033 Uiso 1 1 calc R . .
C5 C 0.1072(4) 0.19899(12) 0.3564(3) 0.0249(8) Uani 1 1 d . . .
C6 C 0.2078(4) 0.17758(12) 0.4153(3) 0.0243(8) Uani 1 1 d . B .
C7 C 0.2274(4) 0.14125(12) 0.3862(3) 0.0263(8) Uani 1 1 d . . .
H7 H 0.2934 0.1271 0.4237 0.032 Uiso 1 1 calc R B .
C8 C 0.0873(4) 0.23580(12) 0.3806(3) 0.0283(9) Uani 1 1 d . B .
H8 H 0.0196 0.2494 0.3431 0.034 Uiso 1 1 calc R . .
C9 C 0.1667(4) 0.25153(12) 0.4586(3) 0.0288(9) Uani 1 1 d . . .
C10 C 0.2687(4) 0.23049(13) 0.5179(3) 0.0279(9) Uani 1 1 d . A .
C11 C 0.2855(4) 0.19436(12) 0.4966(3) 0.0262(8) Uani 1 1 d . . .
H11 H 0.3500 0.1805 0.5368 0.031 Uiso 1 1 calc R B .
C12 C 0.3586(4) 0.24784(13) 0.6019(3) 0.0286(9) Uani 1 1 d . A .
C13 C -0.1032(6) 0.15668(16) 0.1012(3) 0.0546(15) Uani 1 1 d . . .
H13A H -0.1690 0.1634 0.1240 0.082 Uiso 1 1 calc R B .
H13B H -0.1384 0.1439 0.0442 0.082 Uiso 1 1 calc R . .
H13C H -0.0610 0.1788 0.0926 0.082 Uiso 1 1 calc R . .
C14 C 0.0465(6) 0.30705(15) 0.4311(4) 0.0556(15) Uani 1 1 d . . .
H14A H 0.0518 0.3105 0.3715 0.083 Uiso 1 1 calc R B .
H14B H 0.0440 0.3309 0.4582 0.083 Uiso 1 1 calc R . .
H14C H -0.0284 0.2934 0.4261 0.083 Uiso 1 1 calc R . .
C15 C 0.5537(4) 0.07038(11) 0.3846(3) 0.0251(8) Uani 1 1 d . . .
C16 C 0.6514(4) 0.09814(11) 0.4326(3) 0.0226(8) Uani 1 1 d . B .
C17 C 0.7700(4) 0.09933(11) 0.4192(3) 0.0248(8) Uani 1 1 d . . .
C18 C 0.8563(4) 0.12610(11) 0.4610(3) 0.0249(8) Uani 1 1 d . B .
H18 H 0.9331 0.1267 0.4518 0.030 Uiso 1 1 calc R . .
C19 C 0.8293(3) 0.15299(11) 0.5185(3) 0.0210(7) Uani 1 1 d . . .
C20 C 0.7108(3) 0.15189(10) 0.5315(3) 0.0201(7) Uani 1 1 d . B .
C21 C 0.6247(3) 0.12374(11) 0.4881(3) 0.0224(8) Uani 1 1 d . . .
H21 H 0.5480 0.1225 0.4973 0.027 Uiso 1 1 calc R B .
C22 C 0.9162(3) 0.18083(11) 0.5635(3) 0.0231(8) Uani 1 1 d . B .
H22 H 0.9934 0.1820 0.5549 0.028 Uiso 1 1 calc R . .
C23 C 0.8886(3) 0.20625(11) 0.6197(3) 0.0226(8) Uani 1 1 d . . .
C24 C 0.7683(3) 0.20567(10) 0.6319(3) 0.0204(7) Uani 1 1 d . A .
C25 C 0.6834(3) 0.17917(11) 0.5870(3) 0.0212(8) Uani 1 1 d . . .
H25 H 0.6048 0.1791 0.5933 0.025 Uiso 1 1 calc R B .
C26 C 0.7351(4) 0.23170(11) 0.6963(3) 0.0248(8) Uani 1 1 d . . .
C27 C 0.9022(5) 0.07206(16) 0.3461(4) 0.0503(14) Uani 1 1 d . . .
H27A H 0.9083 0.0951 0.3167 0.075 Uiso 1 1 calc R B .
H27B H 0.9026 0.0516 0.3065 0.075 Uiso 1 1 calc R . .
H27C H 0.9722 0.0698 0.4017 0.075 Uiso 1 1 calc R . .
C28 C 1.0919(4) 0.23358(14) 0.6609(4) 0.0390(11) Uani 1 1 d . . .
H28A H 1.1316 0.2101 0.6824 0.058 Uiso 1 1 calc R B .
H28B H 1.1399 0.2533 0.6983 0.058 Uiso 1 1 calc R . .
H28C H 1.0875 0.2373 0.5990 0.058 Uiso 1 1 calc R . .
C29A C 0.4317(5) -0.01317(15) 0.2213(4) 0.0454(15) Uani 0.769(6) 1 d PGU B 1
C30A C 0.3095(5) -0.00193(13) 0.1738(2) 0.0451(16) Uani 0.769(6) 1 d PGU B 1
H30A H 0.2883 0.0064 0.1141 0.054 Uiso 0.769(6) 1 calc PR B 1
C31A C 0.2192(3) -0.00318(13) 0.2155(3) 0.0359(16) Uani 0.769(6) 1 d PGU B 1
H31A H 0.1375 0.0043 0.1837 0.043 Uiso 0.769(6) 1 calc PR B 1
C32A C 0.2510(4) -0.01567(16) 0.3048(3) 0.0373(13) Uani 0.769(6) 1 d PGU B 1
C33A C 0.3731(5) -0.0269(2) 0.3523(3) 0.0405(15) Uani 0.769(6) 1 d PGU B 1
H33A H 0.3944 -0.0353 0.4120 0.049 Uiso 0.769(6) 1 calc PR B 1
C34A C 0.4635(4) -0.02565(19) 0.3106(4) 0.0415(15) Uani 0.769(6) 1 d PGU B 1
H34A H 0.5452 -0.0332 0.3424 0.050 Uiso 0.769(6) 1 calc PR B 1
C35A C 0.5354(9) -0.0072(3) 0.1783(7) 0.071(3) Uani 0.769(6) 1 d PU B 1
H35A H 0.5399 -0.0286 0.1430 0.107 Uiso 0.769(6) 1 calc PR B 1
H35B H 0.6147 -0.0035 0.2258 0.107 Uiso 0.769(6) 1 calc PR B 1
H35C H 0.5155 0.0144 0.1397 0.107 Uiso 0.769(6) 1 calc PR B 1
C36A C 0.1471(6) -0.01586(19) 0.3497(5) 0.0457(15) Uani 0.769(6) 1 d PU B 1
H36A H 0.0786 0.0003 0.3134 0.055 Uiso 0.769(6) 1 calc PR B 1
C37A C 0.0957(8) -0.0555(2) 0.3455(7) 0.072(3) Uani 0.769(6) 1 d PU B 1
H37A H 0.1636 -0.0725 0.3728 0.108 Uiso 0.769(6) 1 calc PR B 1
H37B H 0.0538 -0.0624 0.2831 0.108 Uiso 0.769(6) 1 calc PR B 1
H37C H 0.0374 -0.0566 0.3778 0.108 Uiso 0.769(6) 1 calc PR B 1
C38A C 0.1948(9) -0.0009(3) 0.4473(6) 0.060(2) Uani 0.769(6) 1 d PU B 1
H38A H 0.1293 -0.0026 0.4730 0.089 Uiso 0.769(6) 1 calc PR B 1
H38B H 0.2194 0.0247 0.4468 0.089 Uiso 0.769(6) 1 calc PR B 1
H38C H 0.2657 -0.0153 0.4832 0.089 Uiso 0.769(6) 1 calc PR B 1
C29B C 0.3694(19) -0.0094(5) 0.2078(11) 0.043(3) Uani 0.231(6) 1 d PGU B 2
C30B C 0.2450(18) 0.0007(5) 0.1901(10) 0.043(4) Uani 0.231(6) 1 d PGU B 2
H30B H 0.1973 0.0096 0.1329 0.051 Uiso 0.231(6) 1 calc PR B 2
C31B C 0.1919(12) -0.0027(5) 0.2578(14) 0.039(3) Uani 0.231(6) 1 d PGU B 2
H31B H 0.1087 0.0041 0.2460 0.047 Uiso 0.231(6) 1 calc PR B 2
C32B C 0.2631(17) -0.0161(6) 0.3433(12) 0.038(3) Uani 0.231(6) 1 d PGU B 2
C33B C 0.3875(17) -0.0262(7) 0.3610(10) 0.039(3) Uani 0.231(6) 1 d PGU B 2
H33B H 0.4352 -0.0351 0.4182 0.047 Uiso 0.231(6) 1 calc PR B 2
C34B C 0.4407(14) -0.0228(7) 0.2933(13) 0.045(3) Uani 0.231(6) 1 d PGU B 2
H34B H 0.5239 -0.0296 0.3052 0.054 Uiso 0.231(6) 1 calc PR B 2
C35B C 0.437(3) 0.0000(8) 0.139(2) 0.061(5) Uani 0.231(6) 1 d PU B 2
H35D H 0.4486 -0.0224 0.1096 0.092 Uiso 0.231(6) 1 calc PR B 2
H35E H 0.5166 0.0111 0.1710 0.092 Uiso 0.231(6) 1 calc PR B 2
H35F H 0.3863 0.0171 0.0943 0.092 Uiso 0.231(6) 1 calc PR B 2
C36B C 0.205(2) -0.0204(8) 0.420(2) 0.050(4) Uani 0.231(6) 1 d PU B 2
H36B H 0.2407 -0.0427 0.4562 0.060 Uiso 0.231(6) 1 calc PR B 2
C37B C 0.064(3) -0.0244(9) 0.385(2) 0.069(5) Uani 0.231(6) 1 d PU B 2
H37D H 0.0271 -0.0015 0.3563 0.104 Uiso 0.231(6) 1 calc PR B 2
H37E H 0.0350 -0.0300 0.4341 0.104 Uiso 0.231(6) 1 calc PR B 2
H37F H 0.0411 -0.0442 0.3407 0.104 Uiso 0.231(6) 1 calc PR B 2
C38B C 0.244(3) 0.0140(10) 0.483(2) 0.067(6) Uani 0.231(6) 1 d PU B 2
H38D H 0.2263 0.0362 0.4470 0.100 Uiso 0.231(6) 1 calc PR B 2
H38E H 0.3316 0.0127 0.5177 0.100 Uiso 0.231(6) 1 calc PR B 2
H38F H 0.1969 0.0144 0.5243 0.100 Uiso 0.231(6) 1 calc PR B 2
C39 C 0.5916(6) 0.32954(15) 0.7729(4) 0.0483(13) Uani 1 1 d . . .
C40 C 0.6881(5) 0.30541(14) 0.8185(3) 0.0402(11) Uani 1 1 d . A .
H40 H 0.7666 0.3090 0.8135 0.048 Uiso 1 1 calc R C 1
C41 C 0.6714(4) 0.27554(13) 0.8725(3) 0.0331(10) Uani 1 1 d . . .
H41 H 0.7387 0.2600 0.9017 0.040 Uiso 1 1 calc R A 1
C42 C 0.5539(5) 0.26897(14) 0.8828(3) 0.0357(10) Uani 1 1 d . A .
C43 C 0.4534(5) 0.29441(14) 0.8363(3) 0.0373(11) Uani 1 1 d . . .
H43 H 0.3744 0.2914 0.8410 0.045 Uiso 1 1 calc R A 1
C44 C 0.4754(5) 0.32357(14) 0.7845(3) 0.0439(12) Uani 1 1 d . A .
H44 H 0.4100 0.3399 0.7562 0.053 Uiso 1 1 calc R D 1
C45 C 0.6065(8) 0.35866(17) 0.7076(4) 0.0689(19) Uani 1 1 d . A .
H45A H 0.6873 0.3560 0.7011 0.103 Uiso 1 1 calc R . .
H45B H 0.5997 0.3830 0.7308 0.103 Uiso 1 1 calc R . .
H45C H 0.5422 0.3555 0.6493 0.103 Uiso 1 1 calc R . .
C46 C 0.5306(5) 0.23721(15) 0.9373(3) 0.0398(11) Uani 1 1 d . . .
H46 H 0.5135 0.2483 0.9893 0.048 Uiso 1 1 calc R A .
C47 C 0.6437(6) 0.21181(17) 0.9768(4) 0.0532(14) Uani 1 1 d . A .
H47A H 0.6634 0.2001 0.9280 0.080 Uiso 1 1 calc R . .
H47B H 0.6249 0.1931 1.0140 0.080 Uiso 1 1 calc R . .
H47C H 0.7143 0.2263 1.0131 0.080 Uiso 1 1 calc R . .
C48 C 0.4150(5) 0.21445(18) 0.8849(4) 0.0516(14) Uani 1 1 d . A .
H48A H 0.3441 0.2307 0.8616 0.077 Uiso 1 1 calc R . .
H48B H 0.3986 0.1965 0.9249 0.077 Uiso 1 1 calc R . .
H48C H 0.4296 0.2018 0.8353 0.077 Uiso 1 1 calc R . .
Cl1A Cl -0.1499(7) 0.0059(2) 0.1119(6) 0.102(3) Uani 0.68(2) 1 d PD E 1
Cl2A Cl -0.2870(6) 0.07248(19) 0.0486(9) 0.123(3) Uani 0.68(2) 1 d PD E 1
Cl3A Cl -0.0696(9) 0.05603(16) 0.0006(3) 0.1020(17) Uani 0.68(2) 1 d PD E 1
C49A C -0.1393(11) 0.0521(3) 0.0840(9) 0.067(3) Uani 0.68(2) 1 d PDU E 1
H49A H -0.0864 0.0652 0.1387 0.081 Uiso 0.68(2) 1 calc PR E 1
Cl1B Cl -0.1516(10) 0.0015(3) 0.1215(11) 0.066(3) Uani 0.32(2) 1 d PD E 2
Cl2B Cl -0.2960(12) 0.0680(4) 0.1020(19) 0.117(6) Uani 0.32(2) 1 d PD E 2
Cl3B Cl -0.146(3) 0.0562(3) -0.0078(6) 0.102(5) Uani 0.32(2) 1 d PDU E 2
C49B C -0.156(2) 0.0490(5) 0.1000(15) 0.055(5) Uani 0.32(2) 1 d PDU E 2
H49B H -0.0850 0.0612 0.1460 0.066 Uiso 0.32(2) 1 calc PR E 2
Cl4A Cl -0.7359(6) 0.39621(15) 0.5822(3) 0.133(2) Uani 0.582(4) 1 d PDU F 1
Cl5A Cl -0.8447(6) 0.39715(18) 0.3884(4) 0.146(2) Uani 0.582(4) 1 d PD F 1
Cl6A Cl -0.5817(6) 0.3966(3) 0.4748(5) 0.170(3) Uani 0.582(4) 1 d PDU F 1
C50A C -0.7208(10) 0.3808(6) 0.4800(8) 0.108(5) Uani 0.582(4) 1 d PDU F 1
H50A H -0.7209 0.3535 0.4790 0.130 Uiso 0.582(4) 1 calc PR F 1
Cl4B Cl -0.6141(8) 0.4268(2) 0.5189(6) 0.128(3) Uani 0.418(4) 1 d PDU F 2
Cl5B Cl -0.7025(7) 0.35762(15) 0.5625(4) 0.117(2) Uani 0.418(4) 1 d PDU F 2
Cl6B Cl -0.8497(7) 0.4232(2) 0.5429(6) 0.137(3) Uani 0.418(4) 1 d PDU F 2
C50B C -0.7452(18) 0.3996(4) 0.503(2) 0.26(3) Uani 0.418(4) 1 d PD F 2
H50B H -0.7854 0.3943 0.4377 0.308 Uiso 0.418(4) 1 calc PR F 2
C51A C -0.2309(17) 0.3815(9) 0.2870(18) 0.110(7) Uani 0.335(8) 1 d PDU G 1
H51A H -0.2237 0.3606 0.2509 0.166 Uiso 0.335(8) 1 calc PR G 1
H51B H -0.1551 0.3841 0.3383 0.166 Uiso 0.335(8) 1 calc PR G 1
H51C H -0.2447 0.4037 0.2506 0.166 Uiso 0.335(8) 1 calc PR G 1
C52A C -0.3428(16) 0.3754(8) 0.3209(13) 0.100(4) Uani 0.335(8) 1 d PDU G 1
H52A H -0.3472 0.3957 0.3609 0.120 Uiso 0.335(8) 1 calc PR G 1
H52B H -0.3320 0.3523 0.3548 0.120 Uiso 0.335(8) 1 calc PR G 1
C53A C -0.4650(15) 0.3740(8) 0.2369(14) 0.100(4) Uani 0.335(8) 1 d PDU G 1
H53A H -0.4609 0.3919 0.1915 0.120 Uiso 0.335(8) 1 calc PR G 1
H53B H -0.4758 0.3493 0.2097 0.120 Uiso 0.335(8) 1 calc PR G 1
C54A C -0.5752(15) 0.3832(8) 0.2695(14) 0.105(4) Uani 0.335(8) 1 d PDU G 1
H54A H -0.5548 0.4049 0.3088 0.126 Uiso 0.335(8) 1 calc PR G 1
H54B H -0.5904 0.3624 0.3041 0.126 Uiso 0.335(8) 1 calc PR G 1
C55A C -0.6941(17) 0.3910(9) 0.1865(16) 0.115(4) Uani 0.335(8) 1 d PDU G 1
H55A H -0.6997 0.3737 0.1376 0.138 Uiso 0.335(8) 1 calc PR G 1
H55B H -0.6921 0.4162 0.1644 0.138 Uiso 0.335(8) 1 calc PR G 1
C56A C -0.8078(17) 0.3861(9) 0.219(2) 0.115(6) Uani 0.335(8) 1 d PDU G 1
H56A H -0.8824 0.3949 0.1730 0.172 Uiso 0.335(8) 1 calc PR G 1
H56B H -0.7940 0.4001 0.2742 0.172 Uiso 0.335(8) 1 calc PR G 1
H56C H -0.8174 0.3602 0.2307 0.172 Uiso 0.335(8) 1 calc PR G 1
C51B C -0.2142(9) 0.3634(3) 0.3215(7) 0.080(3) Uani 0.665(8) 1 d PDU G 2
H51D H -0.2050 0.3660 0.3847 0.120 Uiso 0.665(8) 1 calc PR G 2
H51E H -0.1423 0.3738 0.3112 0.120 Uiso 0.665(8) 1 calc PR G 2
H51F H -0.2212 0.3375 0.3055 0.120 Uiso 0.665(8) 1 calc PR G 2
C52B C -0.3299(9) 0.3835(3) 0.2642(10) 0.101(3) Uani 0.665(8) 1 d PDU G 2
H52C H -0.3320 0.3843 0.2016 0.121 Uiso 0.665(8) 1 calc PR G 2
H52D H -0.3276 0.4089 0.2857 0.121 Uiso 0.665(8) 1 calc PR G 2
C53B C -0.4490(8) 0.3641(4) 0.2681(10) 0.094(3) Uani 0.665(8) 1 d PDU G 2
H53C H -0.4471 0.3380 0.2531 0.113 Uiso 0.665(8) 1 calc PR G 2
H53D H -0.4522 0.3659 0.3292 0.113 Uiso 0.665(8) 1 calc PR G 2
C54B C -0.5636(8) 0.3823(4) 0.2015(9) 0.102(3) Uani 0.665(8) 1 d PDU G 2
H54C H -0.5612 0.3793 0.1404 0.122 Uiso 0.665(8) 1 calc PR G 2
H54D H -0.5612 0.4087 0.2144 0.122 Uiso 0.665(8) 1 calc PR G 2
C55B C -0.6878(9) 0.3662(4) 0.2047(10) 0.101(3) Uani 0.665(8) 1 d PDU G 2
H55C H -0.6904 0.3677 0.2660 0.122 Uiso 0.665(8) 1 calc PR G 2
H55D H -0.6964 0.3403 0.1858 0.122 Uiso 0.665(8) 1 calc PR G 2
C56B C -0.7948(10) 0.3899(4) 0.1384(10) 0.111(5) Uani 0.665(8) 1 d PDU G 2
H56D H -0.7684 0.3994 0.0904 0.167 Uiso 0.665(8) 1 calc PR G 2
H56E H -0.8142 0.4104 0.1711 0.167 Uiso 0.665(8) 1 calc PR G 2
H56F H -0.8680 0.3747 0.1129 0.167 Uiso 0.665(8) 1 calc PR G 2

loop_
_atom_site_aniso_label
_atom_site_aniso_U_11
_atom_site_aniso_U_22
_atom_site_aniso_U_33
_atom_site_aniso_U_23
_atom_site_aniso_U_13
_atom_site_aniso_U_12
Ru1 0.02367(18) 0.02152(17) 0.0417(2) -0.00484(14) 0.00065(15) -0.00150(13)
Ru2A 0.0203(2) 0.0296(4) 0.0191(3) -0.0071(3) 0.00664(18) 0.0035(2)
O9A 0.0194(16) 0.041(2) 0.0210(19) -0.0125(16) 0.0029(14) 0.0078(14)
O10A 0.0228(18) 0.062(3) 0.026(2) -0.0133(18) 0.0055(17) 0.0025(18)
Ru2B 0.039(3) 0.052(6) 0.030(3) -0.011(4) 0.016(2) 0.007(3)
O9B 0.0194(16) 0.041(2) 0.0210(19) -0.0125(16) 0.0029(14) 0.0078(14)
O10B 0.0228(18) 0.062(3) 0.026(2) -0.0133(18) 0.0055(17) 0.0025(18)
O1 0.0214(15) 0.0250(15) 0.069(2) -0.0043(15) 0.0063(15) 0.0011(12)
O2 0.0204(15) 0.0426(19) 0.054(2) -0.0175(16) 0.0055(14) -0.0020(13)
O3 0.0245(15) 0.0519(19) 0.0231(15) -0.0090(13) 0.0088(12) 0.0011(13)
O4 0.0314(16) 0.0451(19) 0.0257(15) -0.0083(13) 0.0077(13) -0.0013(14)
O5 0.0360(18) 0.0443(19) 0.0256(16) -0.0067(14) -0.0069(13) 0.0057(14)
O6 0.0330(17) 0.0399(18) 0.0413(18) -0.0106(15) 0.0085(14) 0.0056(14)
O7 0.0254(15) 0.0261(15) 0.0370(17) -0.0033(12) 0.0080(13) -0.0044(12)
O8 0.0253(15) 0.0313(15) 0.0311(16) -0.0090(12) 0.0060(12) -0.0022(12)
O11 0.0248(15) 0.0346(16) 0.0478(19) -0.0179(14) 0.0178(14) 0.0002(13)
O12 0.0168(14) 0.0386(17) 0.0405(17) -0.0168(13) 0.0154(13) -0.0091(12)
C1 0.021(2) 0.034(2) 0.027(2) -0.0008(17) 0.0059(16) 0.0026(17)
C2 0.0175(18) 0.033(2) 0.026(2) 0.0005(16) 0.0066(16) 0.0015(16)
C3 0.021(2) 0.037(2) 0.0213(19) -0.0011(17) 0.0024(16) -0.0001(17)
C4 0.0192(19) 0.036(2) 0.023(2) 0.0034(17) 0.0019(15) 0.0017(16)
C5 0.0192(19) 0.035(2) 0.0221(19) 0.0029(16) 0.0085(15) 0.0023(16)
C6 0.0177(18) 0.033(2) 0.0229(19) 0.0016(16) 0.0072(15) 0.0017(15)
C7 0.0157(18) 0.038(2) 0.024(2) 0.0055(17) 0.0052(15) 0.0036(16)
C8 0.021(2) 0.038(2) 0.026(2) 0.0018(17) 0.0078(16) 0.0055(17)
C9 0.023(2) 0.038(2) 0.028(2) -0.0027(17) 0.0118(17) 0.0009(17)
C10 0.0192(19) 0.045(2) 0.0214(19) -0.0061(17) 0.0091(16) -0.0019(17)
C11 0.0151(18) 0.043(2) 0.0209(19) 0.0007(17) 0.0064(15) 0.0052(16)
C12 0.0191(19) 0.046(3) 0.023(2) -0.0069(18) 0.0104(16) 0.0049(18)
C13 0.056(3) 0.057(3) 0.029(3) 0.002(2) -0.014(2) 0.010(3)
C14 0.055(3) 0.038(3) 0.061(4) -0.010(3) 0.002(3) 0.014(2)
C15 0.0177(18) 0.0214(19) 0.035(2) -0.0019(16) 0.0071(16) 0.0046(15)
C16 0.0193(18) 0.0216(18) 0.0256(19) -0.0010(15) 0.0061(15) 0.0019(15)
C17 0.023(2) 0.0239(19) 0.028(2) -0.0048(16) 0.0099(16) 0.0029(15)
C18 0.0193(19) 0.027(2) 0.031(2) -0.0031(16) 0.0124(16) 0.0025(15)
C19 0.0180(18) 0.0240(18) 0.0216(18) 0.0005(15) 0.0076(15) 0.0023(14)
C20 0.0167(18) 0.0239(18) 0.0200(18) 0.0013(14) 0.0064(14) 0.0033(14)
C21 0.0152(17) 0.0264(19) 0.0262(19) 0.0006(15) 0.0080(15) 0.0011(15)
C22 0.0150(18) 0.030(2) 0.027(2) -0.0019(16) 0.0108(15) -0.0008(15)
C23 0.0151(18) 0.0266(19) 0.0253(19) -0.0034(15) 0.0060(15) -0.0028(15)
C24 0.0151(17) 0.0246(19) 0.0219(18) -0.0022(15) 0.0068(14) 0.0006(14)
C25 0.0137(17) 0.029(2) 0.0220(18) -0.0010(15) 0.0077(14) 0.0009(14)
C26 0.0192(19) 0.032(2) 0.025(2) -0.0106(16) 0.0099(16) -0.0062(16)
C27 0.034(3) 0.053(3) 0.073(4) -0.032(3) 0.030(3) -0.003(2)
C28 0.022(2) 0.046(3) 0.055(3) -0.021(2) 0.022(2) -0.0157(19)
C29A 0.047(3) 0.034(3) 0.061(4) -0.025(3) 0.026(3) -0.005(3)
C30A 0.052(4) 0.033(3) 0.047(3) -0.017(3) 0.012(3) -0.012(3)
C31A 0.030(3) 0.029(3) 0.043(3) -0.012(3) 0.003(3) -0.005(2)
C32A 0.034(3) 0.025(2) 0.048(3) -0.004(3) 0.007(3) -0.007(2)
C33A 0.040(3) 0.022(2) 0.054(3) -0.003(2) 0.008(3) -0.003(2)
C34A 0.033(3) 0.024(3) 0.063(4) -0.012(3) 0.010(3) 0.002(2)
C35A 0.076(6) 0.059(5) 0.098(6) -0.034(5) 0.056(5) -0.013(4)
C36A 0.035(3) 0.040(3) 0.060(4) 0.010(3) 0.014(3) -0.002(3)
C37A 0.058(5) 0.058(5) 0.098(6) 0.021(5) 0.024(5) -0.017(4)
C38A 0.063(5) 0.059(5) 0.066(5) 0.005(4) 0.033(4) 0.003(4)
C29B 0.042(6) 0.030(5) 0.054(5) -0.018(5) 0.011(5) 0.001(5)
C30B 0.040(6) 0.031(5) 0.049(6) -0.014(5) 0.004(5) -0.002(5)
C31B 0.033(5) 0.027(5) 0.051(6) -0.007(5) 0.007(5) -0.007(5)
C32B 0.035(4) 0.027(4) 0.053(5) -0.002(5) 0.017(4) -0.005(4)
C33B 0.035(5) 0.022(4) 0.053(5) -0.005(4) 0.006(4) -0.004(4)
C34B 0.043(5) 0.029(5) 0.057(5) -0.014(4) 0.007(5) -0.004(4)
C35B 0.060(10) 0.050(9) 0.076(10) -0.030(9) 0.025(9) 0.001(9)
C36B 0.044(6) 0.045(6) 0.063(6) 0.008(6) 0.019(6) -0.005(6)
C37B 0.053(9) 0.071(9) 0.085(9) 0.001(9) 0.027(8) -0.009(8)
C38B 0.064(12) 0.074(13) 0.066(12) -0.011(11) 0.027(10) -0.023(11)
C39 0.066(4) 0.041(3) 0.042(3) -0.017(2) 0.023(3) -0.006(3)
C40 0.042(3) 0.045(3) 0.033(2) -0.020(2) 0.012(2) -0.013(2)
C41 0.028(2) 0.047(3) 0.020(2) -0.0157(18) 0.0039(17) 0.0022(19)
C42 0.039(3) 0.045(3) 0.023(2) -0.0145(18) 0.0102(19) 0.002(2)
C43 0.037(2) 0.051(3) 0.028(2) -0.015(2) 0.0146(19) 0.008(2)
C44 0.055(3) 0.042(3) 0.033(3) -0.013(2) 0.013(2) 0.007(2)
C45 0.115(6) 0.044(3) 0.058(4) -0.003(3) 0.043(4) -0.006(3)
C46 0.038(3) 0.054(3) 0.030(2) -0.006(2) 0.014(2) 0.000(2)
C47 0.054(3) 0.057(3) 0.046(3) 0.004(3) 0.014(3) 0.010(3)
C48 0.051(3) 0.067(4) 0.039(3) -0.005(3) 0.017(2) -0.011(3)
Cl1A 0.085(4) 0.075(4) 0.101(4) -0.017(3) -0.028(3) -0.006(3)
Cl2A 0.042(2) 0.082(3) 0.202(8) -0.030(4) -0.016(3) 0.0098(19)
Cl3A 0.093(4) 0.127(3) 0.077(2) -0.044(2) 0.017(2) -0.026(3)
C49A 0.052(5) 0.063(5) 0.065(6) -0.029(5) -0.009(4) 0.003(4)
Cl1B 0.036(4) 0.046(4) 0.114(8) 0.000(4) 0.022(5) 0.004(3)
Cl2B 0.059(5) 0.069(5) 0.222(18) -0.033(8) 0.047(8) 0.004(4)
Cl3B 0.149(13) 0.097(5) 0.055(4) -0.039(3) 0.029(6) -0.047(6)
C49B 0.042(8) 0.053(8) 0.056(9) -0.022(7) -0.001(7) 0.000(7)
Cl4A 0.181(5) 0.124(4) 0.093(3) -0.002(3) 0.047(3) 0.058(4)
Cl5A 0.160(5) 0.150(5) 0.109(4) 0.017(3) 0.024(3) -0.022(4)
Cl6A 0.143(5) 0.223(8) 0.145(5) 0.013(5) 0.052(4) -0.046(5)
C50A 0.098(10) 0.131(12) 0.105(11) 0.007(10) 0.048(9) 0.010(10)
Cl4B 0.136(6) 0.111(5) 0.161(7) 0.000(5) 0.083(5) 0.000(4)
Cl5B 0.155(6) 0.071(3) 0.103(4) -0.001(3) 0.015(4) 0.000(3)
Cl6B 0.142(6) 0.114(5) 0.175(7) -0.004(5) 0.081(5) 0.005(4)
C50B 0.29(6) 0.23(5) 0.20(5) -0.16(4) 0.01(4) 0.06(5)
C51A 0.123(12) 0.077(11) 0.094(11) -0.027(10) -0.012(11) 0.009(11)
C52A 0.125(7) 0.071(6) 0.092(7) 0.007(6) 0.022(7) -0.016(6)
C53A 0.118(6) 0.074(6) 0.105(7) -0.006(6) 0.035(6) -0.011(6)
C54A 0.120(6) 0.078(6) 0.114(7) -0.005(6) 0.037(6) -0.014(6)
C55A 0.122(7) 0.089(7) 0.127(7) -0.008(7) 0.033(7) -0.009(7)
C56A 0.107(11) 0.098(11) 0.132(12) -0.020(11) 0.031(11) 0.002(10)
C51B 0.123(8) 0.045(5) 0.057(6) -0.002(4) 0.009(6) 0.019(5)
C52B 0.122(7) 0.072(5) 0.100(7) -0.003(5) 0.026(6) -0.002(6)
C53B 0.115(6) 0.073(5) 0.100(6) 0.008(5) 0.043(5) -0.014(5)
C54B 0.118(6) 0.076(5) 0.108(6) -0.006(5) 0.035(5) -0.017(5)
C55B 0.112(6) 0.078(6) 0.116(7) -0.003(6) 0.040(6) -0.015(5)
C56B 0.094(8) 0.109(8) 0.110(9) -0.038(8) 0.008(7) 0.002(7)

loop_
_atom_type_symbol
_atom_type_description
_atom_type_scat_dispersion_real
_atom_type_scat_dispersion_imag
_atom_type_scat_source
C C 0.0033 0.0016 'International Tables Vol C Tables 4.2.6.8 and 6.1.1.4'
H H 0.0000 0.0000 'International Tables Vol C Tables 4.2.6.8 and 6.1.1.4'
O O 0.0106 0.0060 'International Tables Vol C Tables 4.2.6.8 and 6.1.1.4'
Cl Cl 0.1484 0.1585 'International Tables Vol C Tables 4.2.6.8 and 6.1.1.4'
Ru Ru -1.2594 0.8363 'International Tables Vol C Tables 4.2.6.8 and 6.1.1.4'

loop_
_geom_angle_atom_site_label_1
_geom_angle_atom_site_label_2
_geom_angle_atom_site_label_3
_geom_angle
C29B Ru1 C34B 40.6(4)
C29B Ru1 O1 133.9(6)
C34B Ru1 O1 173.6(5)
C29B Ru1 O8 103.4(5)
C34B Ru1 O8 104.3(6)
O1 Ru1 O8 79.68(12)
C29B Ru1 C30B 39.2(3)
C34B Ru1 C30B 71.1(5)
O1 Ru1 C30B 102.5(5)
O8 Ru1 C30B 127.1(5)
C29B Ru1 C33A 68.5(5)
C34B Ru1 C33A 39.1(6)
O1 Ru1 C33A 140.37(18)
O8 Ru1 C33A 132.98(16)
C30B Ru1 C33A 76.6(4)
C29B Ru1 C32A 69.2(5)
C34B Ru1 C32A 65.2(6)
O1 Ru1 C32A 110.90(16)
O8 Ru1 C32A 169.41(15)
C30B Ru1 C32A 51.8(5)
C33A Ru1 C32A 37.94(10)
C29B Ru1 O7 144.0(6)
C34B Ru1 O7 108.1(5)
O1 Ru1 O7 78.23(12)
O8 Ru1 O7 61.15(11)
C30B Ru1 O7 171.8(5)
C33A Ru1 O7 97.57(16)
C32A Ru1 O7 120.20(15)
C29B Ru1 C33B 70.9(6)
C34B Ru1 C33B 38.9(4)
O1 Ru1 C33B 141.4(6)
O8 Ru1 C33B 129.0(5)
C30B Ru1 C33B 81.0(5)
C33A Ru1 C33B 4.7(6)
C32A Ru1 C33B 42.2(5)
O7 Ru1 C33B 93.3(5)
C29B Ru1 C34A 48.0(6)
C34B Ru1 C34A 7.6(6)
O1 Ru1 C34A 177.70(19)
O8 Ru1 C34A 101.39(17)
C30B Ru1 C34A 78.5(5)
C33A Ru1 C34A 37.70(11)
C32A Ru1 C34A 68.05(16)
O7 Ru1 C34A 100.47(16)
C33B Ru1 C34A 36.5(7)
C29B Ru1 C31A 49.9(5)
C34B Ru1 C31A 73.2(5)
O1 Ru1 C31A 100.51(14)
O8 Ru1 C31A 142.44(17)
C30B Ru1 C31A 15.6(5)
C33A Ru1 C31A 68.03(13)
C32A Ru1 C31A 37.67(7)
O7 Ru1 C31A 156.23(17)
C33B Ru1 C31A 72.7(5)
C34A Ru1 C31A 79.90(13)
C29B Ru1 C29A 17.9(5)
C34B Ru1 C29A 31.3(6)
O1 Ru1 C29A 145.00(18)
O8 Ru1 C29A 91.10(15)
C30B Ru1 C29A 57.0(5)
C33A Ru1 C29A 67.58(15)
C32A Ru1 C29A 79.89(13)
O7 Ru1 C29A 126.38(16)
C33B Ru1 C29A 68.6(6)
C34A Ru1 C29A 37.23(8)
C31A Ru1 C29A 67.10(10)
O9A Ru2A O4 79.07(13)
O9A Ru2A C44 155.5(2)
O4 Ru2A C44 95.03(17)
O9A Ru2A C40 98.85(17)
O4 Ru2A C40 131.28(19)
C44 Ru2A C40 67.1(2)
O9A Ru2A C39 119.35(19)
O4 Ru2A C39 101.47(19)
C44 Ru2A C39 38.1(2)
C40 Ru2A C39 37.4(2)
O9A Ru2A C43 164.16(18)
O4 Ru2A C43 113.32(16)
C44 Ru2A C43 37.8(2)
C40 Ru2A C43 80.58(19)
C39 Ru2A C43 69.4(2)
O9A Ru2A O3 78.84(12)
O4 Ru2A O3 60.69(12)
C44 Ru2A O3 119.15(17)
C40 Ru2A O3 167.47(19)
C39 Ru2A O3 153.33(19)
C43 Ru2A O3 98.26(16)
O9A Ru2A C41 101.56(15)
O4 Ru2A C41 169.38(18)
C44 Ru2A C41 80.00(19)
C40 Ru2A C41 38.10(19)
C39 Ru2A C41 68.8(2)
C43 Ru2A C41 68.18(17)
O3 Ru2A C41 129.92(18)
O9A Ru2A C42 126.36(16)
O4 Ru2A C42 148.47(16)
C44 Ru2A C42 68.93(19)
C40 Ru2A C42 68.78(19)
C39 Ru2A C42 82.74(19)
C43 Ru2A C42 38.64(18)
O3 Ru2A C42 102.50(17)
C41 Ru2A C42 37.64(18)
O9A Ru2A C12 75.10(13)
O4 Ru2A C12 30.39(14)
C44 Ru2A C12 111.32(18)
C40 Ru2A C12 160.9(2)
C39 Ru2A C12 130.2(2)
C43 Ru2A C12 110.21(16)
O3 Ru2A C12 30.42(13)
C41 Ru2A C12 160.13(19)
C42 Ru2A C12 129.49(17)
C26 O9A Ru2A 126.7(3)
C42 Ru2B O3 128.1(10)
C42 Ru2B O9B 126.7(9)
O3 Ru2B O9B 83.4(9)
C42 Ru2B C41 41.8(2)
O3 Ru2B C41 163.3(13)
O9B Ru2B C41 95.1(9)
C42 Ru2B C43 42.2(2)
O3 Ru2B C43 109.3(4)
O9B Ru2B C43 166.7(9)
C41 Ru2B C43 71.6(3)
C42 Ru2B C40 68.2(3)
O3 Ru2B C40 161.1(11)
O9B Ru2B C40 93.6(9)
C41 Ru2B C40 35.4(3)
C43 Ru2B C40 75.6(4)
C42 Ru2B C44 67.5(4)
O3 Ru2B C44 115.6(5)
O9B Ru2B C44 143.3(12)
C41 Ru2B C44 75.1(4)
C43 Ru2B C44 34.5(3)
C40 Ru2B C44 58.0(4)
C42 Ru2B C12 146.0(4)
O3 Ru2B C12 28.4(2)
O9B Ru2B C12 83.0(9)
C41 Ru2B C12 168.1(11)
C43 Ru2B C12 109.9(4)
C40 Ru2B C12 132.8(10)
C44 Ru2B C12 99.3(6)
C26 O9B Ru2B 132(2)
C1 O1 Ru1 128.5(3)
C12 O3 Ru2B 105.2(7)
C12 O3 Ru2A 88.8(3)
C12 O4 Ru2A 91.2(3)
C3 O5 C13 116.1(4)
C9 O6 C14 116.3(4)
C15 O7 Ru1 89.5(2)
C15 O8 Ru1 90.7(2)
C17 O11 C27 117.3(3)
C23 O12 C28 117.3(3)
O2 C1 O1 126.1(4)
O2 C1 C2 120.8(4)
O1 C1 C2 113.1(4)
C7 C2 C3 118.6(4)
C7 C2 C1 119.6(4)
C3 C2 C1 121.8(4)
O5 C3 C4 123.6(4)
O5 C3 C2 115.8(4)
C4 C3 C2 120.6(4)
C3 C4 C5 121.0(4)
C3 C4 H4 119.5
C5 C4 H4 119.5
C8 C5 C4 120.7(4)
C8 C5 C6 119.9(4)
C4 C5 C6 119.4(4)
C11 C6 C5 117.9(4)
C11 C6 C7 124.1(4)
C5 C6 C7 117.8(4)
C2 C7 C6 122.5(4)
C2 C7 H7 118.7
C6 C7 H7 118.7
C9 C8 C5 120.5(4)
C9 C8 H8 119.7
C5 C8 H8 119.7
O6 C9 C8 123.9(4)
O6 C9 C10 115.9(4)
C8 C9 C10 120.2(4)
C11 C10 C9 119.5(4)
C11 C10 C12 119.9(4)
C9 C10 C12 120.6(4)
C10 C11 C6 121.9(4)
C10 C11 H11 119.1
C6 C11 H11 119.1
O4 C12 O3 118.8(4)
O4 C12 C10 121.7(4)
O3 C12 C10 119.4(4)
O4 C12 Ru2A 58.4(2)
O3 C12 Ru2A 60.8(2)
C10 C12 Ru2A 172.7(3)
O4 C12 Ru2B 72.8(6)
O3 C12 Ru2B 46.4(5)
C10 C12 Ru2B 163.9(6)
O5 C13 H13A 109.5
O5 C13 H13B 109.5
H13A C13 H13B 109.5
O5 C13 H13C 109.5
H13A C13 H13C 109.5
H13B C13 H13C 109.5
O6 C14 H14A 109.5
O6 C14 H14B 109.5
H14A C14 H14B 109.5
O6 C14 H14C 109.5
H14A C14 H14C 109.5
H14B C14 H14C 109.5
O8 C15 O7 118.5(4)
O8 C15 C16 121.7(4)
O7 C15 C16 119.8(4)
O8 C15 Ru1 58.9(2)
O7 C15 Ru1 59.7(2)
C16 C15 Ru1 174.9(3)
C21 C16 C17 119.7(4)
C21 C16 C15 118.8(3)
C17 C16 C15 121.5(3)
O11 C17 C18 125.1(4)
O11 C17 C16 114.4(3)
C18 C17 C16 120.4(4)
C17 C18 C19 120.3(4)
C17 C18 H18 119.8
C19 C18 H18 119.8
C22 C19 C18 122.1(3)
C22 C19 C20 118.8(3)
C18 C19 C20 119.2(3)
C21 C20 C25 122.2(3)
C21 C20 C19 118.9(3)
C25 C20 C19 118.9(3)
C16 C21 C20 121.4(4)
C16 C21 H21 119.3
C20 C21 H21 119.3
C23 C22 C19 121.0(3)
C23 C22 H22 119.5
C19 C22 H22 119.5
O12 C23 C22 124.2(3)
O12 C23 C24 115.3(3)
C22 C23 C24 120.5(3)
C25 C24 C23 118.4(3)
C25 C24 C26 118.7(3)
C23 C24 C26 122.7(3)
C24 C25 C20 122.3(3)
C24 C25 H25 118.8
C20 C25 H25 118.8
O10B C26 O9B 122(2)
O10A C26 O9B 108.3(15)
O10B C26 O9A 118(2)
O10A C26 O9A 127.2(4)
O10B C26 C24 121(2)
O10A C26 C24 119.5(4)
O9B C26 C24 116.9(13)
O9A C26 C24 112.9(3)
O11 C27 H27A 109.5
O11 C27 H27B 109.5
H27A C27 H27B 109.5
O11 C27 H27C 109.5
H27A C27 H27C 109.5
H27B C27 H27C 109.5
O12 C28 H28A 109.5
O12 C28 H28B 109.5
H28A C28 H28B 109.5
O12 C28 H28C 109.5
H28A C28 H28C 109.5
H28B C28 H28C 109.5
C30A C29A C34A 120.0
C30A C29A C35A 119.5(6)
C34A C29A C35A 120.1(6)
C30A C29A Ru1 71.54(16)
C34A C29A Ru1 70.3(2)
C35A C29A Ru1 124.3(4)
C31A C30A C29A 120.0
C31A C30A Ru1 70.39(15)
C29A C30A Ru1 71.47(17)
C31A C30A H30A 120.0
C29A C30A H30A 120.0
Ru1 C30A H30A 130.8
C32A C31A C30A 120.0
C32A C31A Ru1 70.11(19)
C30A C31A Ru1 72.41(15)
C32A C31A H31A 120.0
C30A C31A H31A 120.0
Ru1 C31A H31A 130.0
C33A C32A C31A 120.0
C33A C32A C36A 121.7(4)
C31A C32A C36A 118.3(4)
C33A C32A Ru1 71.00(19)
C31A C32A Ru1 72.21(18)
C36A C32A Ru1 128.1(4)
C32A C33A C34A 120.0
C32A C33A Ru1 71.07(15)
C34A C33A Ru1 72.17(15)
C32A C33A H33A 120.0
C34A C33A H33A 120.0
Ru1 C33A H33A 129.1
C33A C34A C29A 120.0
C33A C34A Ru1 70.13(16)
C29A C34A Ru1 72.43(17)
C33A C34A H34A 120.0
C29A C34A H34A 120.0
Ru1 C34A H34A 129.9
C29A C35A H35A 109.5
C29A C35A H35B 109.5
H35A C35A H35B 109.5
C29A C35A H35C 109.5
H35A C35A H35C 109.5
H35B C35A H35C 109.5
C38A C36A C37A 111.7(7)
C38A C36A C32A 112.4(6)
C37A C36A C32A 108.6(6)
C38A C36A H36A 108.0
C37A C36A H36A 108.0
C32A C36A H36A 108.0
C36A C37A H37A 109.5
C36A C37A H37B 109.5
H37A C37A H37B 109.5
C36A C37A H37C 109.5
H37A C37A H37C 109.5
H37B C37A H37C 109.5
C36A C38A H38A 109.5
C36A C38A H38B 109.5
H38A C38A H38B 109.5
C36A C38A H38C 109.5
H38A C38A H38C 109.5
H38B C38A H38C 109.5
C30B C29B C34B 120.0
C30B C29B C35B 120.7(17)
C34B C29B C35B 118.5(17)
C30B C29B Ru1 75.7(6)
C34B C29B Ru1 70.0(8)
C35B C29B Ru1 117.5(14)
C29B C30B C31B 120.0
C29B C30B Ru1 65.1(6)
C31B C30B Ru1 76.9(6)
C29B C30B H30B 120.0
C31B C30B H30B 120.0
Ru1 C30B H30B 130.3
C30B C31B C32B 120.0
C30B C31B Ru1 66.4(6)
C32B C31B Ru1 72.4(7)
C30B C31B H31B 120.0
C32B C31B H31B 120.0
Ru1 C31B H31B 134.6
C33B C32B C31B 120.0
C33B C32B C36B 119.1(16)
C31B C32B C36B 120.9(16)
C33B C32B Ru1 66.8(7)
C31B C32B Ru1 71.9(6)
C36B C32B Ru1 135.2(16)
C32B C33B C34B 120.0
C32B C33B Ru1 76.7(6)
C34B C33B Ru1 65.0(6)
C32B C33B H33B 120.0
C34B C33B H33B 120.0
Ru1 C33B H33B 130.7
C33B C34B C29B 120.0
C33B C34B Ru1 76.1(6)
C29B C34B Ru1 69.4(7)
C33B C34B H34B 120.0
C29B C34B H34B 120.0
Ru1 C34B H34B 126.4
C29B C35B H35D 109.5
C29B C35B H35E 109.5
H35D C35B H35E 109.5
C29B C35B H35F 109.5
H35D C35B H35F 109.5
H35E C35B H35F 109.5
C37B C36B C38B 110(3)
C37B C36B C32B 113(2)
C38B C36B C32B 108(2)
C37B C36B H36B 108.5
C38B C36B H36B 108.5
C32B C36B H36B 108.5
C36B C37B H37D 109.5
C36B C37B H37E 109.5
H37D C37B H37E 109.5
C36B C37B H37F 109.5
H37D C37B H37F 109.5
H37E C37B H37F 109.5
C36B C38B H38D 109.5
C36B C38B H38E 109.5
H38D C38B H38E 109.5
C36B C38B H38F 109.5
H38D C38B H38F 109.5
H38E C38B H38F 109.5
C40 C39 C44 116.6(5)
C40 C39 C45 121.9(6)
C44 C39 C45 121.3(6)
C40 C39 Ru2A 70.9(3)
C44 C39 Ru2A 70.0(3)
C45 C39 Ru2A 125.2(4)
C39 C40 C41 122.4(5)
C39 C40 Ru2A 71.6(3)
C41 C40 Ru2A 71.8(3)
C39 C40 Ru2B 82.6(5)
C41 C40 Ru2B 57.6(5)
C39 C40 H40 118.8
C41 C40 H40 118.8
Ru2A C40 H40 130.6
Ru2B C40 H40 133.6
C42 C41 C40 121.0(4)
C42 C41 Ru2B 62.0(4)
C40 C41 Ru2B 87.0(7)
C42 C41 Ru2A 72.2(2)
C40 C41 Ru2A 70.1(3)
C42 C41 H41 119.5
C40 C41 H41 119.5
Ru2B C41 H41 122.0
Ru2A C41 H41 131.1
C41 C42 C43 116.7(5)
C41 C42 C46 123.1(4)
C43 C42 C46 120.2(4)
C41 C42 Ru2B 76.2(4)
C43 C42 Ru2B 77.2(5)
C46 C42 Ru2B 115.2(8)
C41 C42 Ru2A 70.2(2)
C43 C42 Ru2A 69.3(2)
C46 C42 Ru2A 130.5(3)
C44 C43 C42 119.8(5)
C44 C43 Ru2B 87.1(7)
C42 C43 Ru2B 60.6(5)
C44 C43 Ru2A 70.1(3)
C42 C43 Ru2A 72.1(2)
C44 C43 H43 120.1
C42 C43 H43 120.1
Ru2B C43 H43 122.7
Ru2A C43 H43 130.3
C43 C44 C39 123.4(5)
C43 C44 Ru2A 72.1(3)
C39 C44 Ru2A 71.9(3)
C43 C44 Ru2B 58.4(5)
C39 C44 Ru2B 81.5(4)
C43 C44 H44 118.3
C39 C44 H44 118.3
Ru2A C44 H44 130.5
Ru2B C44 H44 135.1
C39 C45 H45A 109.5
C39 C45 H45B 109.5
H45A C45 H45B 109.5
C39 C45 H45C 109.5
H45A C45 H45C 109.5
H45B C45 H45C 109.5
C42 C46 C47 113.4(4)
C42 C46 C48 112.8(4)
C47 C46 C48 110.4(5)
C42 C46 H46 106.6
C47 C46 H46 106.6
C48 C46 H46 106.6
C46 C47 H47A 109.5
C46 C47 H47B 109.5
H47A C47 H47B 109.5
C46 C47 H47C 109.5
H47A C47 H47C 109.5
H47B C47 H47C 109.5
C46 C48 H48A 109.5
C46 C48 H48B 109.5
H48A C48 H48B 109.5
C46 C48 H48C 109.5
H48A C48 H48C 109.5
H48B C48 H48C 109.5
Cl1A C49A Cl2A 110.0(7)
Cl1A C49A Cl3A 110.7(7)
Cl2A C49A Cl3A 111.2(7)
Cl1A C49A H49A 108.3
Cl2A C49A H49A 108.3
Cl3A C49A H49A 108.3
Cl1B C49B Cl2B 110.3(11)
Cl1B C49B Cl3B 109.1(11)
Cl2B C49B Cl3B 108.6(11)
Cl1B C49B H49B 109.6
Cl2B C49B H49B 109.6
Cl3B C49B H49B 109.6
Cl6A C50A Cl5A 110.6(9)
Cl6A C50A Cl4A 108.5(9)
Cl5A C50A Cl4A 109.9(9)
Cl6A C50A H50A 109.3
Cl5A C50A H50A 109.3
Cl4A C50A H50A 109.3
Cl4B C50B Cl6B 109.4(11)
Cl4B C50B Cl5B 110.0(12)
Cl6B C50B Cl5B 109.0(12)
Cl4B C50B H50B 109.5
Cl6B C50B H50B 109.5
Cl5B C50B H50B 109.5
C52A C51A H51A 109.5
C52A C51A H51B 109.5
H51A C51A H51B 109.5
C52A C51A H51C 109.5
H51A C51A H51C 109.5
H51B C51A H51C 109.5
C51A C52A C53A 108.4(9)
C51A C52A H52A 110.0
C53A C52A H52A 110.0
C51A C52A H52B 110.0
C53A C52A H52B 110.0
H52A C52A H52B 108.4
C54A C53A C52A 107.8(9)
C54A C53A H53A 110.2
C52A C53A H53A 110.2
C54A C53A H53B 110.2
C52A C53A H53B 110.2
H53A C53A H53B 108.5
C53A C54A C55A 109.8(9)
C53A C54A H54A 109.7
C55A C54A H54A 109.7
C53A C54A H54B 109.7
C55A C54A H54B 109.7
H54A C54A H54B 108.2
C54A C55A C56A 106.8(9)
C54A C55A H55A 110.4
C56A C55A H55A 110.4
C54A C55A H55B 110.4
C56A C55A H55B 110.4
H55A C55A H55B 108.6
C55A C56A H56A 109.5
C55A C56A H56B 109.5
H56A C56A H56B 109.5
C55A C56A H56C 109.5
H56A C56A H56C 109.5
H56B C56A H56C 109.5
C52B C51B H51D 109.5
C52B C51B H51E 109.5
H51D C51B H51E 109.5
C52B C51B H51F 109.5
H51D C51B H51F 109.5
H51E C51B H51F 109.5
C51B C52B C53B 111.2(8)
C51B C52B H52C 109.4
C53B C52B H52C 109.4
C51B C52B H52D 109.4
C53B C52B H52D 109.4
H52C C52B H52D 108.0
C54B C53B C52B 109.9(7)
C54B C53B H53C 109.7
C52B C53B H53C 109.7
C54B C53B H53D 109.7
C52B C53B H53D 109.7
H53C C53B H53D 108.2
C53B C54B C55B 113.6(8)
C53B C54B H54C 108.8
C55B C54B H54C 108.8
C53B C54B H54D 108.8
C55B C54B H54D 108.8
H54C C54B H54D 107.7
C54B C55B C56B 106.8(8)
C54B C55B H55C 110.4
C56B C55B H55C 110.4
C54B C55B H55D 110.4
C56B C55B H55D 110.4
H55C C55B H55D 108.6
C55B C56B H56D 109.5
C55B C56B H56E 109.5
H56D C56B H56E 109.5
C55B C56B H56F 109.5
H56D C56B H56F 109.5
H56E C56B H56F 109.5

loop_
_geom_bond_atom_site_label_1
_geom_bond_atom_site_label_2
_geom_bond_distance
Ru1 C29B 1.997(17)
Ru1 C34B 2.00(2)
Ru1 O1 2.060(3)
Ru1 O8 2.127(3)
Ru1 C30B 2.133(15)
Ru1 C33A 2.138(6)
Ru1 C32A 2.139(5)
Ru1 O7 2.146(3)
Ru1 C33B 2.15(2)
Ru1 C34A 2.164(6)
Ru1 C31A 2.166(4)
Ru1 C29A 2.191(5)
Ru2A O9A 2.059(3)
Ru2A O4 2.127(3)
Ru2A C44 2.142(5)
Ru2A C40 2.158(5)
Ru2A C39 2.168(5)
Ru2A C43 2.169(4)
Ru2A O3 2.179(3)
Ru2A C41 2.181(4)
Ru2A C42 2.206(5)
Ru2A C12 2.496(4)
O9A C26 1.271(5)
O10A C26 1.245(6)
Ru2B C42 1.876(10)
Ru2B O3 1.928(9)
Ru2B O9B 2.04(3)
Ru2B C41 2.064(7)
Ru2B C43 2.101(7)
Ru2B C40 2.442(15)
Ru2B C44 2.463(16)
Ru2B C12 2.567(8)
O9B C26 1.26(3)
O10B C26 1.07(4)
O1 C1 1.287(5)
O2 C1 1.226(5)
O3 C12 1.264(5)
O4 C12 1.263(6)
O5 C3 1.367(5)
O5 C13 1.433(6)
O6 C9 1.364(5)
O6 C14 1.427(6)
O7 C15 1.271(5)
O8 C15 1.259(5)
O11 C17 1.359(5)
O11 C27 1.431(5)
O12 C23 1.355(5)
O12 C28 1.437(5)
C1 C2 1.505(6)
C2 C7 1.368(6)
C2 C3 1.432(6)
C3 C4 1.367(6)
C4 C5 1.415(6)
C4 H4 0.9300
C5 C8 1.413(6)
C5 C6 1.423(5)
C6 C11 1.410(6)
C6 C7 1.423(6)
C7 H7 0.9300
C8 C9 1.366(6)
C8 H8 0.9300
C9 C10 1.428(6)
C10 C11 1.369(6)
C10 C12 1.496(6)
C11 H11 0.9300
C13 H13A 0.9600
C13 H13B 0.9600
C13 H13C 0.9600
C14 H14A 0.9600
C14 H14B 0.9600
C14 H14C 0.9600
C15 C16 1.489(5)
C16 C21 1.366(5)
C16 C17 1.431(5)
C17 C18 1.369(6)
C18 C19 1.421(5)
C18 H18 0.9300
C19 C22 1.411(5)
C19 C20 1.427(5)
C20 C21 1.408(5)
C20 C25 1.411(5)
C21 H21 0.9300
C22 C23 1.375(5)
C22 H22 0.9300
C23 C24 1.441(5)
C24 C25 1.365(5)
C24 C26 1.512(5)
C25 H25 0.9300
C27 H27A 0.9600
C27 H27B 0.9600
C27 H27C 0.9600
C28 H28A 0.9600
C28 H28B 0.9600
C28 H28C 0.9600
C29A C30A 1.3900
C29A C34A 1.3900
C29A C35A 1.556(9)
C30A C31A 1.3900
C30A H30A 0.9300
C31A C32A 1.3900
C31A H31A 0.9300
C32A C33A 1.3900
C32A C36A 1.563(8)
C33A C34A 1.3900
C33A H33A 0.9300
C34A H34A 0.9300
C35A H35A 0.9600
C35A H35B 0.9600
C35A H35C 0.9600
C36A C38A 1.530(12)
C36A C37A 1.532(10)
C36A H36A 0.9800
C37A H37A 0.9600
C37A H37B 0.9600
C37A H37C 0.9600
C38A H38A 0.9600
C38A H38B 0.9600
C38A H38C 0.9600
C29B C30B 1.3900
C29B C34B 1.3900
C29B C35B 1.55(3)
C30B C31B 1.3900
C30B H30B 0.9300
C31B C32B 1.3900
C31B H31B 0.9300
C32B C33B 1.3900
C32B C36B 1.57(3)
C33B C34B 1.3900
C33B H33B 0.9300
C34B H34B 0.9300
C35B H35D 0.9600
C35B H35E 0.9600
C35B H35F 0.9600
C36B C37B 1.51(4)
C36B C38B 1.55(4)
C36B H36B 0.9800
C37B H37D 0.9600
C37B H37E 0.9600
C37B H37F 0.9600
C38B H38D 0.9600
C38B H38E 0.9600
C38B H38F 0.9600
C39 C40 1.388(8)
C39 C44 1.406(8)
C39 C45 1.510(8)
C40 C41 1.417(7)
C40 H40 0.9300
C41 C42 1.416(7)
C41 H41 0.9300
C42 C43 1.448(7)
C42 C46 1.500(7)
C43 C44 1.397(7)
C43 H43 0.9300
C44 H44 0.9300
C45 H45A 0.9600
C45 H45B 0.9600
C45 H45C 0.9600
C46 C47 1.523(7)
C46 C48 1.525(7)
C46 H46 0.9800
C47 H47A 0.9600
C47 H47B 0.9600
C47 H47C 0.9600
C48 H48A 0.9600
C48 H48B 0.9600
C48 H48C 0.9600
Cl1A C49A 1.729(10)
Cl2A C49A 1.737(10)
Cl3A C49A 1.745(11)
C49A H49A 0.9800
Cl1B C49B 1.736(14)
Cl2B C49B 1.741(14)
Cl3B C49B 1.745(14)
C49B H49B 0.9800
Cl4A C50A 1.754(13)
Cl5A C50A 1.731(13)
Cl6A C50A 1.704(12)
C50A H50A 0.9800
Cl4B C50B 1.726(15)
Cl5B C50B 1.752(16)
Cl6B C50B 1.738(15)
C50B H50B 0.9800
C51A C52A 1.549(10)
C51A H51A 0.9600
C51A H51B 0.9600
C51A H51C 0.9600
C52A C53A 1.552(10)
C52A H52A 0.9700
C52A H52B 0.9700
C53A C54A 1.539(10)
C53A H53A 0.9700
C53A H53B 0.9700
C54A C55A 1.545(10)
C54A H54A 0.9700
C54A H54B 0.9700
C55A C56A 1.551(10)
C55A H55A 0.9700
C55A H55B 0.9700
C56A H56A 0.9600
C56A H56B 0.9600
C56A H56C 0.9600
C51B C52B 1.498(8)
C51B H51D 0.9600
C51B H51E 0.9600
C51B H51F 0.9600
C52B C53B 1.539(9)
C52B H52C 0.9700
C52B H52D 0.9700
C53B C54B 1.508(9)
C53B H53C 0.9700
C53B H53D 0.9700
C54B C55B 1.538(9)
C54B H54C 0.9700
C54B H54D 0.9700
C55B C56B 1.554(9)
C55B H55C 0.9700
C55B H55D 0.9700
C56B H56D 0.9600
C56B H56E 0.9600
C56B H56F 0.9600

loop_
_geom_torsion_atom_site_label_1
_geom_torsion_atom_site_label_2
_geom_torsion_atom_site_label_3
_geom_torsion_atom_site_label_4
_geom_torsion
O4 Ru2A O9A C26 157.3(4)
C44 Ru2A O9A C26 79.4(6)
C40 Ru2A O9A C26 26.8(4)
C39 Ru2A O9A C26 60.2(5)
C43 Ru2A O9A C26 -59.9(8)
O3 Ru2A O9A C26 -140.7(4)
C41 Ru2A O9A C26 -11.9(4)
C42 Ru2A O9A C26 -43.3(5)
C12 Ru2A O9A C26 -171.7(5)
C42 Ru2B O9B C26 -77(3)
O3 Ru2B O9B C26 150(3)
C41 Ru2B O9B C26 -47(3)
C43 Ru2B O9B C26 -47(7)
C40 Ru2B O9B C26 -12(3)
C44 Ru2B O9B C26 25(4)
C12 Ru2B O9B C26 121(3)
C29B Ru1 O1 C1 63.8(9)
O8 Ru1 O1 C1 162.5(4)
C30B Ru1 O1 C1 36.5(7)
C33A Ru1 O1 C1 -47.4(5)
C32A Ru1 O1 C1 -17.0(4)
O7 Ru1 O1 C1 -135.1(4)
C33B Ru1 O1 C1 -54.7(9)
C31A Ru1 O1 C1 20.7(4)
C29A Ru1 O1 C1 85.6(5)
C42 Ru2B O3 C12 140.1(10)
O9B Ru2B O3 C12 -87.6(10)
C41 Ru2B O3 C12 -173.3(11)
C43 Ru2B O3 C12 96.3(9)
C40 Ru2B O3 C12 -5.9(14)
C44 Ru2B O3 C12 59.5(8)
C42 Ru2B O3 Ru2A 136.4(14)
O9B Ru2B O3 Ru2A -91.3(12)
C41 Ru2B O3 Ru2A -177.0(18)
C43 Ru2B O3 Ru2A 92.6(12)
C40 Ru2B O3 Ru2A -9.6(8)
C44 Ru2B O3 Ru2A 55.7(10)
C12 Ru2B O3 Ru2A -3.7(7)
O9A Ru2A O3 C12 -79.5(2)
O4 Ru2A O3 C12 4.1(2)
C44 Ru2A O3 C12 82.7(3)
C40 Ru2A O3 C12 -160.0(7)
C39 Ru2A O3 C12 56.5(5)
C43 Ru2A O3 C12 116.3(3)
C41 Ru2A O3 C12 -175.4(2)
C42 Ru2A O3 C12 155.3(2)
O9A Ru2A O3 Ru2B 96.9(7)
O4 Ru2A O3 Ru2B -179.5(7)
C44 Ru2A O3 Ru2B -100.9(7)
C40 Ru2A O3 Ru2B 16.4(9)
C39 Ru2A O3 Ru2B -127.1(8)
C43 Ru2A O3 Ru2B -67.3(7)
C41 Ru2A O3 Ru2B 1.1(6)
C42 Ru2A O3 Ru2B -28.3(6)
C12 Ru2A O3 Ru2B 176.4(7)
O9A Ru2A O4 C12 79.1(2)
C44 Ru2A O4 C12 -124.8(3)
C40 Ru2A O4 C12 171.4(3)
C39 Ru2A O4 C12 -162.8(3)
C43 Ru2A O4 C12 -90.5(3)
O3 Ru2A O4 C12 -4.1(2)
C41 Ru2A O4 C12 173.6(7)
C42 Ru2A O4 C12 -68.0(4)
C29B Ru1 O7 C15 74.6(9)
C34B Ru1 O7 C15 99.3(6)
O1 Ru1 O7 C15 -82.0(2)
O8 Ru1 O7 C15 2.6(2)
C33A Ru1 O7 C15 138.0(3)
C32A Ru1 O7 C15 170.5(2)
C33B Ru1 O7 C15 136.1(6)
C34A Ru1 O7 C15 99.9(3)
C31A Ru1 O7 C15 -171.4(3)
C29A Ru1 O7 C15 70.3(3)
C29B Ru1 O8 C15 -147.6(6)
C34B Ru1 O8 C15 -105.7(6)
O1 Ru1 O8 C15 79.5(2)
C30B Ru1 O8 C15 177.4(6)
C33A Ru1 O8 C15 -74.7(3)
C32A Ru1 O8 C15 -102.9(8)
O7 Ru1 O8 C15 -2.6(2)
C33B Ru1 O8 C15 -71.4(8)
C34A Ru1 O8 C15 -98.4(3)
C31A Ru1 O8 C15 173.4(3)
C29A Ru1 O8 C15 -134.4(3)
Ru1 O1 C1 O2 -9.3(7)
Ru1 O1 C1 C2 168.0(3)
O2 C1 C2 C7 136.2(4)
O1 C1 C2 C7 -41.3(6)
O2 C1 C2 C3 -42.2(6)
O1 C1 C2 C3 140.4(4)
C13 O5 C3 C4 7.6(7)
C13 O5 C3 C2 -170.6(4)
C7 C2 C3 O5 177.2(4)
C1 C2 C3 O5 -4.4(6)
C7 C2 C3 C4 -1.0(6)
C1 C2 C3 C4 177.4(4)
O5 C3 C4 C5 -176.7(4)
C2 C3 C4 C5 1.3(6)
C3 C4 C5 C8 177.0(4)
C3 C4 C5 C6 -1.3(6)
C8 C5 C6 C11 -0.4(6)
C4 C5 C6 C11 177.9(4)
C8 C5 C6 C7 -177.4(4)
C4 C5 C6 C7 1.0(6)
C3 C2 C7 C6 0.7(6)
C1 C2 C7 C6 -177.7(4)
C11 C6 C7 C2 -177.4(4)
C5 C6 C7 C2 -0.7(6)
C4 C5 C8 C9 -175.9(4)
C6 C5 C8 C9 2.4(6)
C14 O6 C9 C8 2.3(7)
C14 O6 C9 C10 -175.7(4)
C5 C8 C9 O6 -179.7(4)
C5 C8 C9 C10 -1.9(6)
O6 C9 C10 C11 177.3(4)
C8 C9 C10 C11 -0.7(6)
O6 C9 C10 C12 -3.9(6)
C8 C9 C10 C12 178.1(4)
C9 C10 C11 C6 2.7(6)
C12 C10 C11 C6 -176.0(4)
C5 C6 C11 C10 -2.2(6)
C7 C6 C11 C10 174.6(4)
Ru2A O4 C12 O3 7.0(4)
Ru2A O4 C12 C10 -171.4(3)
Ru2A O4 C12 Ru2B 1.04(15)
Ru2B O3 C12 O4 -7.9(5)
Ru2A O3 C12 O4 -6.9(4)
Ru2B O3 C12 C10 170.5(3)
Ru2A O3 C12 C10 171.6(3)
Ru2B O3 C12 Ru2A -1.1(2)
Ru2A O3 C12 Ru2B 1.1(2)
C11 C10 C12 O4 130.6(4)
C9 C10 C12 O4 -48.2(6)
C11 C10 C12 O3 -47.8(5)
C9 C10 C12 O3 133.4(4)
C11 C10 C12 Ru2B -22.3(15)
C9 C10 C12 Ru2B 158.9(12)
O9A Ru2A C12 O4 -93.8(3)
C44 Ru2A C12 O4 61.4(3)
C40 Ru2A C12 O4 -20.1(6)
C39 Ru2A C12 O4 22.3(3)
C43 Ru2A C12 O4 101.9(3)
O3 Ru2A C12 O4 172.9(4)
C41 Ru2A C12 O4 -176.5(4)
C42 Ru2A C12 O4 141.1(3)
O9A Ru2A C12 O3 93.3(3)
O4 Ru2A C12 O3 -172.9(4)
C44 Ru2A C12 O3 -111.6(3)
C40 Ru2A C12 O3 166.9(5)
C39 Ru2A C12 O3 -150.7(3)
C43 Ru2A C12 O3 -71.0(3)
C41 Ru2A C12 O3 10.5(5)
C42 Ru2A C12 O3 -31.9(3)
O9A Ru2A C12 Ru2B 90.2(6)
O4 Ru2A C12 Ru2B -176.0(6)
C44 Ru2A C12 Ru2B -114.7(6)
C40 Ru2A C12 Ru2B 163.8(8)
C39 Ru2A C12 Ru2B -153.7(6)
C43 Ru2A C12 Ru2B -74.1(6)
O3 Ru2A C12 Ru2B -3.1(6)
C41 Ru2A C12 Ru2B 7.5(6)
C42 Ru2A C12 Ru2B -34.9(6)
C42 Ru2B C12 O4 108(2)
O3 Ru2B C12 O4 172.7(4)
O9B Ru2B C12 O4 -98.3(11)
C41 Ru2B C12 O4 -17(2)
C43 Ru2B C12 O4 78.7(9)
C40 Ru2B C12 O4 -9.8(5)
C44 Ru2B C12 O4 44.7(5)
C42 Ru2B C12 O3 -64.8(19)
O9B Ru2B C12 O3 89.0(11)
C41 Ru2B C12 O3 171(2)
C43 Ru2B C12 O3 -94.0(9)
C40 Ru2B C12 O3 177.4(5)
C44 Ru2B C12 O3 -128.1(5)
C42 Ru2B C12 C10 -96.0(17)
O3 Ru2B C12 C10 -31.2(13)
O9B Ru2B C12 C10 57.8(17)
C41 Ru2B C12 C10 140(3)
C43 Ru2B C12 C10 -125.2(11)
C40 Ru2B C12 C10 146.2(13)
C44 Ru2B C12 C10 -159.3(11)
C42 Ru2B C12 Ru2A 112(2)
O3 Ru2B C12 Ru2A 176.3(7)
O9B Ru2B C12 Ru2A -94.7(12)
C41 Ru2B C12 Ru2A -13.0(18)
C43 Ru2B C12 Ru2A 82.3(11)
C40 Ru2B C12 Ru2A -6.3(3)
C44 Ru2B C12 Ru2A 48.2(7)
Ru1 O8 C15 O7 4.4(4)
Ru1 O8 C15 C16 -174.1(3)
Ru1 O7 C15 O8 -4.4(4)
Ru1 O7 C15 C16 174.1(3)
C29B Ru1 C15 O8 41.4(7)
C34B Ru1 C15 O8 83.8(6)
O1 Ru1 C15 O8 -93.7(2)
C30B Ru1 C15 O8 -5.3(13)
C33A Ru1 C15 O8 126.0(3)
C32A Ru1 C15 O8 158.8(3)
O7 Ru1 C15 O8 175.5(4)
C33B Ru1 C15 O8 125.8(7)
C34A Ru1 C15 O8 88.6(3)
C29A Ru1 C15 O8 50.2(3)
C29B Ru1 C15 O7 -134.1(7)
C34B Ru1 C15 O7 -91.7(6)
O1 Ru1 C15 O7 90.8(2)
O8 Ru1 C15 O7 -175.5(4)
C30B Ru1 C15 O7 179.2(13)
C33A Ru1 C15 O7 -49.5(3)
C32A Ru1 C15 O7 -16.7(4)
C33B Ru1 C15 O7 -49.7(7)
C34A Ru1 C15 O7 -86.9(3)
C29A Ru1 C15 O7 -125.3(3)
O8 C15 C16 C21 130.9(4)
O7 C15 C16 C21 -47.5(5)
O8 C15 C16 C17 -46.8(6)
O7 C15 C16 C17 134.8(4)
C27 O11 C17 C18 -5.5(7)
C27 O11 C17 C16 177.0(4)
C21 C16 C17 O11 177.2(4)
C15 C16 C17 O11 -5.2(6)
C21 C16 C17 C18 -0.5(6)
C15 C16 C17 C18 177.2(4)
O11 C17 C18 C19 -177.2(4)
C16 C17 C18 C19 0.1(6)
C17 C18 C19 C22 179.4(4)
C17 C18 C19 C20 -0.4(6)
C22 C19 C20 C21 -178.8(4)
C18 C19 C20 C21 1.0(5)
C22 C19 C20 C25 1.5(5)
C18 C19 C20 C25 -178.6(4)
C17 C16 C21 C20 1.1(6)
C15 C16 C21 C20 -176.6(4)
C25 C20 C21 C16 178.2(4)
C19 C20 C21 C16 -1.4(6)
C18 C19 C22 C23 -179.1(4)
C20 C19 C22 C23 0.7(6)
C28 O12 C23 C22 -6.0(6)
C28 O12 C23 C24 175.4(4)
C19 C22 C23 O12 179.7(4)
C19 C22 C23 C24 -1.8(6)
O12 C23 C24 C25 179.2(4)
C22 C23 C24 C25 0.6(6)
O12 C23 C24 C26 -4.4(6)
C22 C23 C24 C26 177.0(4)
C23 C24 C25 C20 1.8(6)
C26 C24 C25 C20 -174.8(4)
C21 C20 C25 C24 177.6(4)
C19 C20 C25 C24 -2.8(6)
Ru2B O9B C26 O10B 26(4)
Ru2B O9B C26 O10A 59(3)
Ru2B O9B C26 O9A -70(3)
Ru2B O9B C26 C24 -162.7(19)
Ru2A O9A C26 O10B -34(3)
Ru2A O9A C26 O10A 3.4(7)
Ru2A O9A C26 O9B 72(2)
Ru2A O9A C26 C24 176.2(3)
C25 C24 C26 O10B 175(3)
C23 C24 C26 O10B -1(3)
C25 C24 C26 O10A 137.1(5)
C23 C24 C26 O10A -39.2(6)
C25 C24 C26 O9B 3(2)
C23 C24 C26 O9B -173(2)
C25 C24 C26 O9A -36.3(6)
C23 C24 C26 O9A 147.4(4)
C29B Ru1 C29A C30A 14.2(18)
C34B Ru1 C29A C30A 124.0(12)
O1 Ru1 C29A C30A -46.3(3)
O8 Ru1 C29A C30A -119.70(19)
C30B Ru1 C29A C30A 15.2(5)
C33A Ru1 C29A C30A 103.43(11)
C32A Ru1 C29A C30A 65.91(13)
O7 Ru1 C29A C30A -173.87(19)
C33B Ru1 C29A C30A 108.4(6)
C34A Ru1 C29A C30A 132.76(9)
C31A Ru1 C29A C30A 28.80(8)
C29B Ru1 C29A C34A -118.5(18)
C34B Ru1 C29A C34A -8.7(12)
O1 Ru1 C29A C34A -179.0(3)
O8 Ru1 C29A C34A 107.5(2)
C30B Ru1 C29A C34A -117.5(5)
C33A Ru1 C29A C34A -29.33(7)
C32A Ru1 C29A C34A -66.85(16)
O7 Ru1 C29A C34A 53.37(19)
C33B Ru1 C29A C34A -24.4(6)
C31A Ru1 C29A C34A -103.96(14)
C29B Ru1 C29A C35A 128(2)
C34B Ru1 C29A C35A -122.4(12)
O1 Ru1 C29A C35A 67.3(7)
O8 Ru1 C29A C35A -6.1(6)
C30B Ru1 C29A C35A 128.8(9)
C33A Ru1 C29A C35A -143.0(7)
C32A Ru1 C29A C35A 179.5(7)
O7 Ru1 C29A C35A -60.3(7)
C33B Ru1 C29A C35A -138.1(8)
C34A Ru1 C29A C35A -113.7(7)
C31A Ru1 C29A C35A 142.4(7)
C34A C29A C30A C31A 0.0
C35A C29A C30A C31A -172.6(5)
Ru1 C29A C30A C31A -52.97(18)
C34A C29A C30A Ru1 52.97(18)
C35A C29A C30A Ru1 -119.6(5)
C29B Ru1 C30A C31A 120.1(15)
C34B Ru1 C30A C31A 102.8(7)
O1 Ru1 C30A C31A -74.32(18)
O8 Ru1 C30A C31A -161.08(17)
C30B Ru1 C30A C31A -12.6(11)
C33A Ru1 C30A C31A 66.82(12)
C32A Ru1 C30A C31A 29.30(7)
O7 Ru1 C30A C31A 149.7(5)
C33B Ru1 C30A C31A 70.0(6)
C34A Ru1 C30A C31A 103.96(14)
C29A Ru1 C30A C31A 132.78(11)
C29B Ru1 C30A C29A -12.7(16)
C34B Ru1 C30A C29A -30.0(8)
O1 Ru1 C30A C29A 152.9(2)
O8 Ru1 C30A C29A 66.14(19)
C30B Ru1 C30A C29A -145.3(11)
C33A Ru1 C30A C29A -65.96(13)
C32A Ru1 C30A C29A -103.48(16)
O7 Ru1 C30A C29A 16.9(5)
C33B Ru1 C30A C29A -62.8(6)
C34A Ru1 C30A C29A -28.82(6)
C31A Ru1 C30A C29A -132.78(11)
C29A C30A C31A C32A 0.0
Ru1 C30A C31A C32A -53.5(2)
C29A C30A C31A Ru1 53.5(2)
C29B Ru1 C31A C32A 109.4(7)
C34B Ru1 C31A C32A 70.9(7)
O1 Ru1 C31A C32A -110.7(2)
O8 Ru1 C31A C32A 162.6(3)
C30B Ru1 C31A C32A 150.5(17)
C33A Ru1 C31A C32A 29.64(7)
O7 Ru1 C31A C32A -26.1(4)
C33B Ru1 C31A C32A 30.1(7)
C34A Ru1 C31A C32A 67.01(15)
C29A Ru1 C31A C32A 103.62(15)
C29B Ru1 C31A C30A -22.9(7)
C34B Ru1 C31A C30A -61.4(7)
O1 Ru1 C31A C30A 117.05(19)
O8 Ru1 C31A C30A 30.3(2)
C30B Ru1 C31A C30A 18.3(17)
C33A Ru1 C31A C30A -102.62(12)
C32A Ru1 C31A C30A -132.26(10)
O7 Ru1 C31A C30A -158.3(4)
C33B Ru1 C31A C30A -102.2(7)
C34A Ru1 C31A C30A -65.25(12)
C29A Ru1 C31A C30A -28.65(7)
C30A C31A C32A C33A 0.0
Ru1 C31A C32A C33A -54.55(16)
C30A C31A C32A C36A 178.8(5)
Ru1 C31A C32A C36A 124.3(5)
C30A C31A C32A Ru1 54.55(16)
C29B Ru1 C32A C33A 81.2(6)
C34B Ru1 C32A C33A 37.2(7)
O1 Ru1 C32A C33A -148.3(2)
O8 Ru1 C32A C33A 34.2(9)
C30B Ru1 C32A C33A 122.0(6)
O7 Ru1 C32A C33A -60.08(19)
C33B Ru1 C32A C33A -2.9(10)
C34A Ru1 C32A C33A 29.47(7)
C31A Ru1 C32A C33A 131.75(8)
C29A Ru1 C32A C33A 66.32(14)
C29B Ru1 C32A C31A -50.5(6)
C34B Ru1 C32A C31A -94.6(7)
O1 Ru1 C32A C31A 79.9(2)
O8 Ru1 C32A C31A -97.5(9)
C30B Ru1 C32A C31A -9.7(6)
C33A Ru1 C32A C31A -131.75(8)
O7 Ru1 C32A C31A 168.18(19)
C33B Ru1 C32A C31A -134.6(10)
C34A Ru1 C32A C31A -102.27(11)
C29A Ru1 C32A C31A -65.42(13)
C29B Ru1 C32A C36A -162.9(9)
C34B Ru1 C32A C36A 153.1(8)
O1 Ru1 C32A C36A -32.5(5)
O8 Ru1 C32A C36A 150.1(7)
C30B Ru1 C32A C36A -122.1(9)
C33A Ru1 C32A C36A 115.9(6)
O7 Ru1 C32A C36A 55.8(5)
C33B Ru1 C32A C36A 113.0(10)
C34A Ru1 C32A C36A 145.4(6)
C31A Ru1 C32A C36A -112.4(6)
C29A Ru1 C32A C36A -177.8(5)
C31A C32A C33A C34A 0.0
C36A C32A C33A C34A -178.8(5)
Ru1 C32A C33A C34A -55.12(14)
C31A C32A C33A Ru1 55.12(14)
C36A C32A C33A Ru1 -123.6(5)
C29B Ru1 C33A C32A -83.5(6)
C34B Ru1 C33A C32A -119.6(9)
O1 Ru1 C33A C32A 50.3(3)
O8 Ru1 C33A C32A -171.9(2)
C30B Ru1 C33A C32A -43.2(6)
O7 Ru1 C33A C32A 130.92(19)
C33B Ru1 C33A C32A 156(9)
C34A Ru1 C33A C32A -131.73(8)
C31A Ru1 C33A C32A -29.45(6)
C29A Ru1 C33A C32A -102.74(11)
C29B Ru1 C33A C34A 48.3(6)
C34B Ru1 C33A C34A 12.1(9)
O1 Ru1 C33A C34A -178.0(3)
O8 Ru1 C33A C34A -40.1(2)
C30B Ru1 C33A C34A 88.5(6)
C32A Ru1 C33A C34A 131.73(8)
O7 Ru1 C33A C34A -97.35(18)
C33B Ru1 C33A C34A -73(9)
C31A Ru1 C33A C34A 102.28(11)
C29A Ru1 C33A C34A 28.99(6)
C32A C33A C34A C29A 0.0
Ru1 C33A C34A C29A -54.60(14)
C32A C33A C34A Ru1 54.60(14)
C30A C29A C34A C33A 0.0
C35A C29A C34A C33A 172.6(5)
Ru1 C29A C34A C33A 53.53(13)
C30A C29A C34A Ru1 -53.53(13)
C35A C29A C34A Ru1 119.0(5)
C29B Ru1 C34A C33A -110.9(7)
C34B Ru1 C34A C33A -96(5)
O8 Ru1 C34A C33A 151.24(18)
C30B Ru1 C34A C33A -82.8(5)
C32A Ru1 C34A C33A -29.65(7)
O7 Ru1 C34A C33A 88.84(17)
C33B Ru1 C34A C33A 7.5(10)
C31A Ru1 C34A C33A -66.99(13)
C29A Ru1 C34A C33A -132.23(8)
C29B Ru1 C34A C29A 21.3(7)
C34B Ru1 C34A C29A 36(5)
O8 Ru1 C34A C29A -76.53(18)
C30B Ru1 C34A C29A 49.4(5)
C33A Ru1 C34A C29A 132.23(8)
C32A Ru1 C34A C29A 102.58(12)
O7 Ru1 C34A C29A -138.93(18)
C33B Ru1 C34A C29A 139.8(10)
C31A Ru1 C34A C29A 65.24(13)
C33A C32A C36A C38A 42.6(7)
C31A C32A C36A C38A -136.2(6)
Ru1 C32A C36A C38A -47.3(8)
C33A C32A C36A C37A -81.5(6)
C31A C32A C36A C37A 99.7(6)
Ru1 C32A C36A C37A -171.4(5)
C34B Ru1 C29B C30B 130.0(3)
O1 Ru1 C29B C30B -45.1(7)
O8 Ru1 C29B C30B -133.6(6)
C33A Ru1 C29B C30B 95.1(6)
C32A Ru1 C29B C30B 54.3(5)
O7 Ru1 C29B C30B 167.5(8)
C33B Ru1 C29B C30B 99.4(4)
C34A Ru1 C29B C30B 133.0(8)
C31A Ru1 C29B C30B 16.3(6)
C29A Ru1 C29B C30B 179(2)
O1 Ru1 C29B C34B -175.1(8)
O8 Ru1 C29B C34B 96.4(6)
C30B Ru1 C29B C34B -130.0(3)
C33A Ru1 C29B C34B -34.8(7)
C32A Ru1 C29B C34B -75.6(6)
O7 Ru1 C29B C34B 37.6(8)
C33B Ru1 C29B C34B -30.6(3)
C34A Ru1 C29B C34B 3.0(9)
C31A Ru1 C29B C34B -113.7(6)
C29A Ru1 C29B C34B 49(2)
C34B Ru1 C29B C35B -113(2)
O1 Ru1 C29B C35B 72.3(19)
O8 Ru1 C29B C35B -16.1(18)
C30B Ru1 C29B C35B 117(2)
C33A Ru1 C29B C35B -147.4(18)
C32A Ru1 C29B C35B 171.8(19)
O7 Ru1 C29B C35B -75.0(19)
C33B Ru1 C29B C35B -143(2)
C34A Ru1 C29B C35B -109.5(19)
C31A Ru1 C29B C35B 134(2)
C29A Ru1 C29B C35B -64(2)
C34B C29B C30B C31B 0.0
C35B C29B C30B C31B -170.0(18)
Ru1 C29B C30B C31B -56.3(7)
C34B C29B C30B Ru1 56.3(7)
C35B C29B C30B Ru1 -113.7(18)
C34B Ru1 C30B C29B -31.9(3)
O1 Ru1 C30B C29B 148.4(6)
O8 Ru1 C30B C29B 62.0(6)
C33A Ru1 C30B C29B -72.3(7)
C32A Ru1 C30B C29B -104.7(7)
C33B Ru1 C30B C29B -70.7(5)
C34A Ru1 C30B C29B -33.7(7)
C31A Ru1 C30B C29B -127.2(16)
C29A Ru1 C30B C29B -0.5(8)
C29B Ru1 C30B C31B 132.3(4)
C34B Ru1 C30B C31B 100.5(5)
O1 Ru1 C30B C31B -79.2(6)
O8 Ru1 C30B C31B -165.7(5)
C33A Ru1 C30B C31B 60.1(6)
C32A Ru1 C30B C31B 27.7(6)
C33B Ru1 C30B C31B 61.6(4)
C34A Ru1 C30B C31B 98.6(6)
C31A Ru1 C30B C31B 5.2(16)
C29A Ru1 C30B C31B 131.8(7)
C29B C30B C31B C32B 0.0
Ru1 C30B C31B C32B -50.8(7)
C29B C30B C31B Ru1 50.8(7)
C29B Ru1 C31B C30B -30.1(3)
C34B Ru1 C31B C30B -70.4(5)
O1 Ru1 C31B C30B 106.0(6)
O8 Ru1 C31B C30B 37.3(13)
C33A Ru1 C31B C30B -106.6(7)
C32A Ru1 C31B C30B -117.3(11)
O7 Ru1 C31B C30B -177.0(7)
C33B Ru1 C31B C30B -108.1(5)
C34A Ru1 C31B C30B -76.3(6)
C31A Ru1 C31B C30B -3.8(11)
C29A Ru1 C31B C30B -38.9(6)
C29B Ru1 C31B C32B 105.1(6)
C34B Ru1 C31B C32B 64.9(6)
O1 Ru1 C31B C32B -118.7(7)
O8 Ru1 C31B C32B 172.6(14)
C30B Ru1 C31B C32B 135.3(4)
C33A Ru1 C31B C32B 28.7(8)
C32A Ru1 C31B C32B 18.0(12)
O7 Ru1 C31B C32B -41.7(7)
C33B Ru1 C31B C32B 27.2(3)
C34A Ru1 C31B C32B 59.0(7)
C31A Ru1 C31B C32B 131.4(12)
C29A Ru1 C31B C32B 96.4(7)
C30B C31B C32B C33B 0.0
Ru1 C31B C32B C33B -48.1(6)
C30B C31B C32B C36B -179(2)
Ru1 C31B C32B C36B 132(2)
C30B C31B C32B Ru1 48.1(6)
C29B Ru1 C32B C33B 70.1(6)
C34B Ru1 C32B C33B 29.9(3)
O1 Ru1 C32B C33B -156.5(7)
O8 Ru1 C32B C33B -36.2(16)
C30B Ru1 C32B C33B 108.1(5)
C33A Ru1 C32B C33B 5.9(11)
C32A Ru1 C32B C33B 105(2)
O7 Ru1 C32B C33B -73.7(6)
C34A Ru1 C32B C33B 21.7(8)
C31A Ru1 C32B C33B 115.3(6)
C29A Ru1 C32B C33B 54.0(7)
C29B Ru1 C32B C31B -65.4(6)
C34B Ru1 C32B C31B -105.6(5)
O1 Ru1 C32B C31B 68.1(7)
O8 Ru1 C32B C31B -171.7(16)
C30B Ru1 C32B C31B -27.4(3)
C33A Ru1 C32B C31B -129.6(11)
C32A Ru1 C32B C31B -31(2)
O7 Ru1 C32B C31B 150.9(6)
C33B Ru1 C32B C31B -135.4(3)
C34A Ru1 C32B C31B -113.7(7)
C31A Ru1 C32B C31B -20.1(6)
C29A Ru1 C32B C31B -81.4(7)
C29B Ru1 C32B C36B 179(2)
C34B Ru1 C32B C36B 139(2)
O1 Ru1 C32B C36B -48(2)
O8 Ru1 C32B C36B 72(3)
C30B Ru1 C32B C36B -143(2)
C33A Ru1 C32B C36B 114(2)
C32A Ru1 C32B C36B -146(4)
O7 Ru1 C32B C36B 35(2)
C33B Ru1 C32B C36B 109(2)
C34A Ru1 C32B C36B 130(2)
C31A Ru1 C32B C36B -136(2)
C29A Ru1 C32B C36B 163(2)
C31B C32B C33B C34B 0.0
C36B C32B C33B C34B 179(2)
Ru1 C32B C33B C34B -50.4(5)
C31B C32B C33B Ru1 50.4(5)
C36B C32B C33B Ru1 -130.2(18)
C29B Ru1 C33B C32B -100.8(4)
C34B Ru1 C33B C32B -132.6(3)
O1 Ru1 C33B C32B 37.1(10)
O8 Ru1 C33B C32B 167.2(6)
C30B Ru1 C33B C32B -61.7(5)
C33A Ru1 C33B C32B -43(8)
C32A Ru1 C33B C32B -21.0(7)
O7 Ru1 C33B C32B 112.3(6)
C34A Ru1 C33B C32B -144.5(11)
C31A Ru1 C33B C32B -48.1(5)
C29A Ru1 C33B C32B -119.7(6)
C29B Ru1 C33B C34B 31.8(3)
O1 Ru1 C33B C34B 169.7(9)
O8 Ru1 C33B C34B -60.2(7)
C30B Ru1 C33B C34B 70.9(5)
C33A Ru1 C33B C34B 89(8)
C32A Ru1 C33B C34B 111.6(8)
O7 Ru1 C33B C34B -115.1(6)
C34A Ru1 C33B C34B -11.9(11)
C31A Ru1 C33B C34B 84.5(5)
C29A Ru1 C33B C34B 12.9(6)
C32B C33B C34B C29B 0.0
Ru1 C33B C34B C29B -55.8(5)
C32B C33B C34B Ru1 55.8(5)
C30B C29B C34B C33B 0.0
C35B C29B C34B C33B 170.2(18)
Ru1 C29B C34B C33B 59.0(5)
C30B C29B C34B Ru1 -59.0(5)
C35B C29B C34B Ru1 111.1(16)
C29B Ru1 C34B C33B -130.1(3)
O8 Ru1 C34B C33B 135.9(6)
C30B Ru1 C34B C33B -99.3(4)
C33A Ru1 C34B C33B -7.4(9)
C32A Ru1 C34B C33B -43.5(5)
O7 Ru1 C34B C33B 72.1(6)
C34A Ru1 C34B C33B 67(5)
C31A Ru1 C34B C33B -83.0(5)
C29A Ru1 C34B C33B -156.4(11)
O8 Ru1 C34B C29B -94.0(6)
C30B Ru1 C34B C29B 30.8(3)
C33A Ru1 C34B C29B 122.6(9)
C32A Ru1 C34B C29B 86.5(6)
O7 Ru1 C34B C29B -157.9(6)
C33B Ru1 C34B C29B 130.1(3)
C34A Ru1 C34B C29B -163(5)
C31A Ru1 C34B C29B 47.0(5)
C29A Ru1 C34B C29B -26.3(11)
C33B C32B C36B C37B -156(2)
C31B C32B C36B C37B 24(3)
Ru1 C32B C36B C37B 119(2)
C33B C32B C36B C38B 82(2)
C31B C32B C36B C38B -99(2)
Ru1 C32B C36B C38B -4(3)
O9A Ru2A C39 C40 -63.6(3)
O4 Ru2A C39 C40 -147.4(3)
C44 Ru2A C39 C40 129.1(5)
C43 Ru2A C39 C40 101.8(3)
O3 Ru2A C39 C40 167.7(3)
C41 Ru2A C39 C40 28.0(3)
C42 Ru2A C39 C40 64.3(3)
C12 Ru2A C39 C40 -158.7(3)
O9A Ru2A C39 C44 167.3(3)
O4 Ru2A C39 C44 83.5(3)
C40 Ru2A C39 C44 -129.1(5)
C43 Ru2A C39 C44 -27.3(3)
O3 Ru2A C39 C44 38.6(6)
C41 Ru2A C39 C44 -101.1(3)
C42 Ru2A C39 C44 -64.9(3)
C12 Ru2A C39 C44 72.2(4)
O9A Ru2A C39 C45 52.5(6)
O4 Ru2A C39 C45 -31.3(6)
C44 Ru2A C39 C45 -114.8(7)
C40 Ru2A C39 C45 116.1(7)
C43 Ru2A C39 C45 -142.1(6)
O3 Ru2A C39 C45 -76.2(7)
C41 Ru2A C39 C45 144.2(6)
C42 Ru2A C39 C45 -179.6(6)
C12 Ru2A C39 C45 -42.6(6)
C44 C39 C40 C41 1.5(7)
C45 C39 C40 C41 -173.3(5)
Ru2A C39 C40 C41 -53.1(4)
C44 C39 C40 Ru2A 54.6(4)
C45 C39 C40 Ru2A -120.2(5)
C44 C39 C40 Ru2B 45.3(5)
C45 C39 C40 Ru2B -129.6(5)
Ru2A C39 C40 Ru2B -9.4(3)
O9A Ru2A C40 C39 127.8(3)
O4 Ru2A C40 C39 44.6(4)
C44 Ru2A C40 C39 -31.3(3)
C43 Ru2A C40 C39 -68.2(3)
O3 Ru2A C40 C39 -153.9(6)
C41 Ru2A C40 C39 -134.7(4)
C42 Ru2A C40 C39 -106.5(3)
C12 Ru2A C40 C39 58.0(6)
O9A Ru2A C40 C41 -97.5(3)
O4 Ru2A C40 C41 179.3(2)
C44 Ru2A C40 C41 103.4(3)
C39 Ru2A C40 C41 134.7(4)
C43 Ru2A C40 C41 66.5(3)
O3 Ru2A C40 C41 -19.2(9)
C42 Ru2A C40 C41 28.2(3)
C12 Ru2A C40 C41 -167.3(4)
O9A Ru2A C40 Ru2B -93.1(6)
O4 Ru2A C40 Ru2B -176.3(6)
C44 Ru2A C40 Ru2B 107.8(6)
C39 Ru2A C40 Ru2B 139.1(6)
C43 Ru2A C40 Ru2B 70.9(6)
O3 Ru2A C40 Ru2B -14.8(8)
C41 Ru2A C40 Ru2B 4.4(6)
C42 Ru2A C40 Ru2B 32.6(6)
C12 Ru2A C40 Ru2B -162.9(8)
C42 Ru2B C40 C39 -101.7(5)
O3 Ru2B C40 C39 49.9(13)
O9B Ru2B C40 C39 130.0(10)
C41 Ru2B C40 C39 -136.3(5)
C43 Ru2B C40 C39 -57.8(5)
C44 Ru2B C40 C39 -25.3(3)
C12 Ru2B C40 C39 46.1(5)
C42 Ru2B C40 C41 34.5(4)
O3 Ru2B C40 C41 -173.8(13)
O9B Ru2B C40 C41 -93.8(10)
C43 Ru2B C40 C41 78.4(5)
C44 Ru2B C40 C41 111.0(4)
C12 Ru2B C40 C41 -177.6(5)
C42 Ru2B C40 Ru2A -140.5(8)
O3 Ru2B C40 Ru2A 11.1(9)
O9B Ru2B C40 Ru2A 91.2(11)
C41 Ru2B C40 Ru2A -175.1(7)
C43 Ru2B C40 Ru2A -96.6(8)
C44 Ru2B C40 Ru2A -64.1(6)
C12 Ru2B C40 Ru2A 7.3(4)
C39 C40 C41 C42 -0.2(6)
Ru2A C40 C41 C42 -53.3(4)
Ru2B C40 C41 C42 -54.5(4)
C39 C40 C41 Ru2B 54.3(5)
Ru2A C40 C41 Ru2B 1.3(2)
C39 C40 C41 Ru2A 53.0(4)
Ru2B C40 C41 Ru2A -1.3(2)
O3 Ru2B C41 C42 -59.2(12)
O9B Ru2B C41 C42 -143.2(12)
C43 Ru2B C41 C42 36.9(3)
C40 Ru2B C41 C42 127.8(5)
C44 Ru2B C41 C42 72.8(3)
C12 Ru2B C41 C42 136(2)
C42 Ru2B C41 C40 -127.8(5)
O3 Ru2B C41 C40 173.0(12)
O9B Ru2B C41 C40 89.0(11)
C43 Ru2B C41 C40 -90.9(6)
C44 Ru2B C41 C40 -55.0(4)
C12 Ru2B C41 C40 9(2)
C42 Ru2B C41 Ru2A -123.7(8)
O3 Ru2B C41 Ru2A 177.1(17)
O9B Ru2B C41 Ru2A 93.1(12)
C43 Ru2B C41 Ru2A -86.8(8)
C40 Ru2B C41 Ru2A 4.1(6)
C44 Ru2B C41 Ru2A -50.9(7)
C12 Ru2B C41 Ru2A 12.6(18)
O9A Ru2A C41 C42 -136.5(3)
O4 Ru2A C41 C42 131.1(7)
C44 Ru2A C41 C42 68.3(3)
C40 Ru2A C41 C42 133.8(4)
C39 Ru2A C41 C42 106.3(3)
C43 Ru2A C41 C42 30.9(3)
O3 Ru2A C41 C42 -51.5(3)
C12 Ru2A C41 C42 -58.4(5)
O9A Ru2A C41 C40 89.6(3)
O4 Ru2A C41 C40 -2.7(9)
C44 Ru2A C41 C40 -65.5(3)
C39 Ru2A C41 C40 -27.6(3)
C43 Ru2A C41 C40 -103.0(3)
O3 Ru2A C41 C40 174.7(2)
C42 Ru2A C41 C40 -133.8(4)
C12 Ru2A C41 C40 167.7(4)
O9A Ru2A C41 Ru2B -86.0(6)
O4 Ru2A C41 Ru2B -178.3(10)
C44 Ru2A C41 Ru2B 118.9(6)
C40 Ru2A C41 Ru2B -175.6(6)
C39 Ru2A C41 Ru2B 156.8(6)
C43 Ru2A C41 Ru2B 81.4(6)
O3 Ru2A C41 Ru2B -1.0(6)
C42 Ru2A C41 Ru2B 50.5(6)
C12 Ru2A C41 Ru2B -7.9(7)
C40 C41 C42 C43 -0.6(6)
Ru2B C41 C42 C43 -67.8(7)
Ru2A C41 C42 C43 -53.0(3)
C40 C41 C42 C46 178.5(4)
Ru2B C41 C42 C46 111.4(8)
Ru2A C41 C42 C46 126.2(4)
C40 C41 C42 Ru2B 67.1(7)
Ru2A C41 C42 Ru2B 14.8(6)
C40 C41 C42 Ru2A 52.3(4)
Ru2B C41 C42 Ru2A -14.8(6)
O3 Ru2B C42 C41 161.7(12)
O9B Ru2B C42 C41 48.1(14)
C43 Ru2B C42 C41 -122.0(5)
C40 Ru2B C42 C41 -29.5(3)
C44 Ru2B C42 C41 -92.6(4)
C12 Ru2B C42 C41 -165(2)
O3 Ru2B C42 C43 -76.3(10)
O9B Ru2B C42 C43 170.1(15)
C41 Ru2B C42 C43 122.0(5)
C40 Ru2B C42 C43 92.5(4)
C44 Ru2B C42 C43 29.4(3)
C12 Ru2B C42 C43 -43.2(18)
O3 Ru2B C42 C46 41.3(12)
O9B Ru2B C42 C46 -72.3(15)
C41 Ru2B C42 C46 -120.4(5)
C43 Ru2B C42 C46 117.6(5)
C40 Ru2B C42 C46 -149.9(4)
C44 Ru2B C42 C46 147.0(4)
C12 Ru2B C42 C46 74(2)
O3 Ru2B C42 Ru2A -133.4(14)
O9B Ru2B C42 Ru2A 112.9(16)
C41 Ru2B C42 Ru2A 64.8(7)
C43 Ru2B C42 Ru2A -57.2(8)
C40 Ru2B C42 Ru2A 35.3(7)
C44 Ru2B C42 Ru2A -27.8(7)
C12 Ru2B C42 Ru2A -100(2)
O9A Ru2A C42 C41 56.8(3)
O4 Ru2A C42 C41 -164.6(3)
C44 Ru2A C42 C41 -101.2(3)
C40 Ru2A C42 C41 -28.5(3)
C39 Ru2A C42 C41 -64.5(3)
C43 Ru2A C42 C41 -130.3(4)
O3 Ru2A C42 C41 142.1(3)
C12 Ru2A C42 C41 158.0(3)
O9A Ru2A C42 C43 -172.8(3)
O4 Ru2A C42 C43 -34.3(5)
C44 Ru2A C42 C43 29.1(3)
C40 Ru2A C42 C43 101.8(3)
C39 Ru2A C42 C43 65.8(3)
O3 Ru2A C42 C43 -87.6(3)
C41 Ru2A C42 C43 130.3(4)
C12 Ru2A C42 C43 -71.7(3)
O9A Ru2A C42 C46 -60.3(5)
O4 Ru2A C42 C46 78.3(5)
C44 Ru2A C42 C46 141.7(5)
C40 Ru2A C42 C46 -145.6(5)
C39 Ru2A C42 C46 178.4(5)
C43 Ru2A C42 C46 112.6(6)
O3 Ru2A C42 C46 25.0(5)
C41 Ru2A C42 C46 -117.1(6)
C12 Ru2A C42 C46 40.9(5)
O9A Ru2A C42 Ru2B -54.0(7)
O4 Ru2A C42 Ru2B 84.5(8)
C44 Ru2A C42 Ru2B 147.9(8)
C40 Ru2A C42 Ru2B -139.4(7)
C39 Ru2A C42 Ru2B -175.4(8)
C43 Ru2A C42 Ru2B 118.8(8)
O3 Ru2A C42 Ru2B 31.2(7)
C41 Ru2A C42 Ru2B -110.9(8)
C12 Ru2A C42 Ru2B 47.1(7)
C41 C42 C43 C44 0.2(6)
C46 C42 C43 C44 -179.0(4)
Ru2B C42 C43 C44 -67.1(7)
Ru2A C42 C43 C44 -53.3(4)
C41 C42 C43 Ru2B 67.2(7)
C46 C42 C43 Ru2B -111.9(7)
Ru2A C42 C43 Ru2B 13.8(6)
C41 C42 C43 Ru2A 53.4(3)
C46 C42 C43 Ru2A -125.7(4)
Ru2B C42 C43 Ru2A -13.8(6)
C42 Ru2B C43 C44 126.8(5)
O3 Ru2B C43 C44 -107.3(10)
O9B Ru2B C43 C44 90(6)
C41 Ru2B C43 C44 90.3(6)
C40 Ru2B C43 C44 53.6(5)
C12 Ru2B C43 C44 -77.1(8)
O3 Ru2B C43 C42 125.9(12)
O9B Ru2B C43 C42 -37(5)
C41 Ru2B C43 C42 -36.5(4)
C40 Ru2B C43 C42 -73.2(3)
C44 Ru2B C43 C42 -126.8(5)
C12 Ru2B C43 C42 156.0(11)
C42 Ru2B C43 Ru2A 129.3(8)
O3 Ru2B C43 Ru2A -104.8(11)
O9B Ru2B C43 Ru2A 92(6)
C41 Ru2B C43 Ru2A 92.8(8)
C40 Ru2B C43 Ru2A 56.1(7)
C44 Ru2B C43 Ru2A 2.5(6)
C12 Ru2B C43 Ru2A -74.6(9)
O9A Ru2A C43 C44 153.8(5)
O4 Ru2A C43 C44 -66.4(3)
C40 Ru2A C43 C44 64.6(3)
C39 Ru2A C43 C44 27.5(3)
O3 Ru2A C43 C44 -128.0(3)
C41 Ru2A C43 C44 102.2(3)
C42 Ru2A C43 C44 132.3(4)
C12 Ru2A C43 C44 -99.1(3)
O9A Ru2A C43 C42 21.6(8)
O4 Ru2A C43 C42 161.3(3)
C44 Ru2A C43 C42 -132.3(4)
C40 Ru2A C43 C42 -67.7(3)
C39 Ru2A C43 C42 -104.7(3)
O3 Ru2A C43 C42 99.7(3)
C41 Ru2A C43 C42 -30.1(3)
C12 Ru2A C43 C42 128.7(3)
O9A Ru2A C43 Ru2B -23.5(8)
O4 Ru2A C43 Ru2B 116.2(6)
C44 Ru2A C43 Ru2B -177.3(7)
C40 Ru2A C43 Ru2B -112.7(6)
C39 Ru2A C43 Ru2B -149.8(6)
O3 Ru2A C43 Ru2B 54.7(6)
C41 Ru2A C43 Ru2B -75.2(6)
C42 Ru2A C43 Ru2B -45.1(6)
C12 Ru2A C43 Ru2B 83.6(6)
C42 C43 C44 C39 1.2(7)
Ru2B C43 C44 C39 -52.2(5)
Ru2A C43 C44 C39 -53.0(4)
C42 C43 C44 Ru2A 54.2(4)
Ru2B C43 C44 Ru2A 0.8(2)
C42 C43 C44 Ru2B 53.4(4)
Ru2A C43 C44 Ru2B -0.8(2)
C40 C39 C44 C43 -2.1(7)
C45 C39 C44 C43 172.8(5)
Ru2A C39 C44 C43 53.1(4)
C40 C39 C44 Ru2A -55.1(4)
C45 C39 C44 Ru2A 119.8(5)
C40 C39 C44 Ru2B -44.9(5)
C45 C39 C44 Ru2B 129.9(6)
Ru2A C39 C44 Ru2B 10.2(3)
O9A Ru2A C44 C43 -163.1(3)
O4 Ru2A C44 C43 122.3(3)
C40 Ru2A C44 C43 -104.7(3)
C39 Ru2A C44 C43 -135.5(5)
O3 Ru2A C44 C43 63.2(3)
C41 Ru2A C44 C43 -67.1(3)
C42 Ru2A C44 C43 -29.7(3)
C12 Ru2A C44 C43 95.9(3)
O9A Ru2A C44 C39 -27.6(6)
O4 Ru2A C44 C39 -102.2(3)
C40 Ru2A C44 C39 30.8(3)
C43 Ru2A C44 C39 135.5(5)
O3 Ru2A C44 C39 -161.3(3)
C41 Ru2A C44 C39 68.3(3)
C42 Ru2A C44 C39 105.8(3)
C12 Ru2A C44 C39 -128.7(3)
O9A Ru2A C44 Ru2B -160.3(8)
O4 Ru2A C44 Ru2B 125.1(7)
C40 Ru2A C44 Ru2B -101.9(7)
C39 Ru2A C44 Ru2B -132.7(7)
C43 Ru2A C44 Ru2B 2.8(7)
O3 Ru2A C44 Ru2B 66.0(6)
C41 Ru2A C44 Ru2B -64.3(7)
C42 Ru2A C44 Ru2B -26.9(7)
C12 Ru2A C44 Ru2B 98.7(7)
C42 Ru2B C44 C43 -35.6(4)
O3 Ru2B C44 C43 87.2(9)
O9B Ru2B C44 C43 -157.4(15)
C41 Ru2B C44 C43 -79.1(5)
C40 Ru2B C44 C43 -113.1(4)
C12 Ru2B C44 C43 111.7(6)
C42 Ru2B C44 C39 102.6(4)
O3 Ru2B C44 C39 -134.6(9)
O9B Ru2B C44 C39 -19.3(15)
C41 Ru2B C44 C39 59.1(5)
C43 Ru2B C44 C39 138.2(5)
C40 Ru2B C44 C39 25.0(3)
C12 Ru2B C44 C39 -110.1(6)
C42 Ru2B C44 Ru2A 147.5(8)
O3 Ru2B C44 Ru2A -89.7(10)
O9B Ru2B C44 Ru2A 25.7(14)
C41 Ru2B C44 Ru2A 104.0(8)
C43 Ru2B C44 Ru2A -176.9(8)
C40 Ru2B C44 Ru2A 70.0(7)
C12 Ru2B C44 Ru2A -65.1(7)
C41 C42 C46 C47 -2.7(6)
C43 C42 C46 C47 176.4(4)
Ru2B C42 C46 C47 86.9(5)
Ru2A C42 C46 C47 88.8(5)
C41 C42 C46 C48 -129.1(5)
C43 C42 C46 C48 50.0(6)
Ru2B C42 C46 C48 -39.5(6)
Ru2A C42 C46 C48 -37.7(6)
C51A C52A C53A C54A -158(2)
C52A C53A C54A C55A 167(2)
C53A C54A C55A C56A 160(2)
C51B C52B C53B C54B -173.5(12)
C52B C53B C54B C55B -176.6(13)
C53B C54B C55B C56B 175.5(13)
